data_7231199
loop_
_publ_author_name
'Emami, Marzieh'
'\'Slepokura, Katarzyna Anna'
'Trzebiatowska, Monika'
'Noshiranzadeh, Nader'
'Kinzhybalo, Vasyl'

_publ_section_title
;
 Oxyanion clusters with antielectrostatic hydrogen bonding (AEHB) in
 tetraalkylammonium hypodiphosphates
;
_journal_issue 35
_journal_name_full CrystEngComm
_journal_page_first 5209
_journal_paper_doi 10.1039/C8CE00880A
_journal_volume 20
_journal_year 2018
_chemical_formula_moiety '[(C8 H20 N), (H3 O6 P2)], 0.5(H4 O6 P2), 2(H2 O)'
_chemical_formula_sum 'C8 H29 N O11 P3'
_chemical_formula_weight 408.23
_space_group_crystal_system triclinic
_space_group_IT_number 2
_space_group_name_Hall '-P 1'
_space_group_name_H-M_alt 'P -1'
_symmetry_space_group_name_Hall '-P 1'
_symmetry_space_group_name_H-M 'P -1'
_atom_sites_solution_hydrogens mixed
_atom_sites_solution_primary direct
_atom_sites_solution_secondary difmap
_audit_creation_method SHELXL-2014/7
_audit_update_record
;
2018-05-04 deposited with the CCDC.
2018-07-19 downloaded from the CCDC.
;
_cell_angle_alpha 82.32(2)
_cell_angle_beta 88.01(2)
_cell_angle_gamma 89.19(2)
_cell_formula_units_Z 12
_cell_length_a 7.450(2)
_cell_length_b 27.279(5)
_cell_length_c 27.574(5)
_cell_measurement_reflns_used 27922
_cell_measurement_temperature 110(2)
_cell_measurement_theta_max 77.73
_cell_measurement_theta_min 1.62
_cell_volume 5550(2)
_computing_cell_refinement
;
CrysAlisPro, Agilent Technologies,
Version 1.171.35.21b (release 03-02-2012 CrysAlis171 .NET)
(compiled Feb  3 2012,10:37:01)
;
_computing_data_collection
;
CrysAlisPro, Agilent Technologies,
Version 1.171.35.21b (release 03-02-2012 CrysAlis171 .NET)
(compiled Feb  3 2012,10:37:01)
;
_computing_data_reduction
;
CrysAlisPro, Agilent Technologies,
Version 1.171.35.21b (release 03-02-2012 CrysAlis171 .NET)
(compiled Feb  3 2012,10:37:01)
;
_computing_structure_refinement 'SHELXL-2014/7 (Sheldrick, 2015)'
_computing_structure_solution 'SHELXT-2014 (Sheldrick, 2015)'
_diffrn_ambient_temperature 110(2)
_diffrn_detector_area_resol_mean 8.1956
_diffrn_measured_fraction_theta_full 1.000
_diffrn_measured_fraction_theta_max 0.988
_diffrn_measurement_device_type 'Oxford Diffraction Xcalibur PX, Onyx'
_diffrn_measurement_method 'omega scans'
_diffrn_radiation_type CuK\a
_diffrn_radiation_wavelength 1.5418
_diffrn_reflns_av_R_equivalents 0.0525
_diffrn_reflns_av_unetI/netI 0.0385
_diffrn_reflns_Laue_measured_fraction_full 1.000
_diffrn_reflns_Laue_measured_fraction_max 0.988
_diffrn_reflns_limit_h_max 9
_diffrn_reflns_limit_h_min -6
_diffrn_reflns_limit_k_max 34
_diffrn_reflns_limit_k_min -34
_diffrn_reflns_limit_l_max 34
_diffrn_reflns_limit_l_min -34
_diffrn_reflns_number 81978
_diffrn_reflns_point_group_measured_fraction_full 1.000
_diffrn_reflns_point_group_measured_fraction_max 0.988
_diffrn_reflns_theta_full 67.680
_diffrn_reflns_theta_max 77.942
_diffrn_reflns_theta_min 1.617
_diffrn_source 'Enhance (Cu) X-ray Source'
_exptl_absorpt_coefficient_mu 3.437
_exptl_absorpt_correction_T_max 0.701
_exptl_absorpt_correction_T_min 0.253
_exptl_absorpt_correction_type analytical
_exptl_absorpt_process_details
;
CrysAlisPro, Agilent Technologies,
Version 1.171.35.21b (release 03-02-2012 CrysAlis171 .NET)
(compiled Feb  3 2012,10:37:01)
Analytical numeric absorption correction using a multifaceted crystal
            model based on expressions derived by R.C. Clark & J.S. Reid.
(Clark, R. C. & Reid, J. S. (1995). Acta Cryst. A51, 887-897)
;
_exptl_crystal_colour colourless
_exptl_crystal_density_diffrn 1.466
_exptl_crystal_description plate
_exptl_crystal_F_000 2604
_exptl_crystal_size_max 0.50
_exptl_crystal_size_mid 0.38
_exptl_crystal_size_min 0.11
_refine_diff_density_max 0.588
_refine_diff_density_min -0.716
_refine_diff_density_rms 0.105
_refine_ls_extinction_coef 0.00061(4)
_refine_ls_extinction_expression Fc^*^=kFc[1+0.001xFc^2^\l^3^/sin(2\q)]^-1/4^
_refine_ls_extinction_method 'SHELXL-2014/7 (Sheldrick 2015'
_refine_ls_goodness_of_fit_ref 1.031
_refine_ls_hydrogen_treatment constr
_refine_ls_matrix_type full
_refine_ls_number_parameters 1334
_refine_ls_number_reflns 23476
_refine_ls_number_restraints 36
_refine_ls_restrained_S_all 1.030
_refine_ls_R_factor_all 0.0697
_refine_ls_R_factor_gt 0.0562
_refine_ls_shift/su_max 0.002
_refine_ls_shift/su_mean 0.000
_refine_ls_structure_factor_coef Fsqd
_refine_ls_weighting_details 'w=1/[\s^2^(Fo^2^)+(0.1163P)^2^+0.6347P] where P=(Fo^2^+2Fc^2^)/3'
_refine_ls_weighting_scheme calc
_refine_ls_wR_factor_gt 0.1748
_refine_ls_wR_factor_ref 0.2005
_reflns_Friedel_coverage 0.000
_reflns_number_gt 15851
_reflns_number_total 23476
_reflns_threshold_expression 'I > 2\s(I)'
_cod_data_source_file c8ce00880a2.cif
_cod_data_source_block 1_hyptet12ab
_cod_depositor_comments 'Adding full bibliography for 7231199--7231204.cif.'
_cod_database_code 7231199
_shelx_shelxl_version_number 2014/7
_shelx_space_group_comment
;
The symmetry employed for this shelxl refinement is uniquely defined
by the following loop, which should always be used as a source of
symmetry information in preference to the above space-group names.
They are only intended as comments.
;
_shelx_estimated_absorpt_t_min 0.278
_shelx_estimated_absorpt_t_max 0.704

loop_
_space_group_symop_operation_xyz
'x, y, z'
'-x, -y, -z'

loop_
_atom_site_label
_atom_site_type_symbol
_atom_site_fract_x
_atom_site_fract_y
_atom_site_fract_z
_atom_site_U_iso_or_equiv
_atom_site_adp_type
_atom_site_occupancy
_atom_site_site_symmetry_order
_atom_site_calc_flag
_atom_site_refinement_flags_posn
_atom_site_refinement_flags_adp
P1A P 0.38705(5) 0.08511(2) 0.19228(2) 0.01176(10) Uani 1 1 d . .
P2A P 0.10597(5) 0.08454(2) 0.17273(2) 0.01278(10) Uani 1 1 d . .
O1A O 0.50864(14) 0.08320(4) 0.14838(4) 0.0152(2) Uani 1 1 d . .
O2A O 0.40326(15) 0.13148(4) 0.21865(4) 0.0182(2) Uani 1 1 d . .
H2A H 0.4736 0.1517 0.2024 0.027 Uiso 1 1 calc R U
O3A O 0.41050(15) 0.04166(4) 0.23403(4) 0.0169(2) Uani 1 1 d . .
H3A H 0.3886 0.0149 0.2237 0.025 Uiso 1 1 calc R U
O4A O 0.06747(15) 0.03436(4) 0.15878(5) 0.0202(2) Uani 1 1 d . .
O5A O 0.07599(14) 0.12836(4) 0.13401(4) 0.0152(2) Uani 1 1 d . .
O6A O -0.00584(15) 0.09069(4) 0.22068(4) 0.0195(2) Uani 1 1 d . .
H6A H -0.0217 0.1209 0.2226 0.029 Uiso 1 1 calc R U
P1B P 0.27873(5) 0.24867(2) 0.13804(2) 0.01235(10) Uani 1 1 d . .
P2B P 0.56263(5) 0.24911(2) 0.15499(2) 0.01241(10) Uani 1 1 d . .
O1B O 0.16549(15) 0.24950(4) 0.18376(4) 0.0166(2) Uani 1 1 d . .
O2B O 0.25916(16) 0.20303(4) 0.11110(4) 0.0190(2) Uani 1 1 d . .
H2B H 0.1946 0.1820 0.1283 0.029 Uiso 1 1 calc R U
O3B O 0.24587(15) 0.29273(4) 0.09752(4) 0.0178(2) Uani 1 1 d . .
H3B H 0.2743 0.3192 0.1076 0.027 Uiso 1 1 calc R U
O4B O 0.60474(15) 0.29909(4) 0.16911(4) 0.0193(2) Uani 1 1 d . .
O5B O 0.59574(14) 0.20477(4) 0.19311(4) 0.0152(2) Uani 1 1 d . .
O6B O 0.66985(15) 0.24302(4) 0.10618(4) 0.0175(2) Uani 1 1 d . .
H6B H 0.6944 0.2130 0.1054 0.026 Uiso 1 1 calc R U
P1C P 0.22741(5) 0.41932(2) 0.13874(2) 0.01369(11) Uani 1 1 d . .
P2C P 0.43686(5) 0.41371(2) 0.19250(2) 0.01372(10) Uani 1 1 d . .
O1C O 0.26835(16) 0.38421(4) 0.10269(4) 0.0188(2) Uani 1 1 d . .
O2C O 0.04623(15) 0.41160(4) 0.16769(4) 0.0209(2) Uani 1 1 d . .
H2C H 0.0224 0.3813 0.1725 0.031 Uiso 1 1 calc R U
O3C O 0.22919(16) 0.47407(4) 0.11382(4) 0.0199(2) Uani 1 1 d . .
H3C H 0.1832 0.4924 0.1332 0.030 Uiso 1 1 calc R U
O4C O 0.39551(16) 0.44866(4) 0.22860(4) 0.0190(2) Uani 1 1 d . .
O5C O 0.61814(15) 0.42163(4) 0.16354(4) 0.0209(2) Uani 1 1 d . .
H5C H 0.6457 0.4516 0.1607 0.031 Uiso 1 1 calc R U
O6C O 0.43527(16) 0.35897(4) 0.21729(4) 0.0200(2) Uani 1 1 d . .
H6C H 0.4835 0.3408 0.1981 0.030 Uiso 1 1 calc R U
P1D P 0.38656(5) 0.58428(2) 0.19429(2) 0.01246(10) Uani 1 1 d . .
P2D P 0.10319(5) 0.58396(2) 0.17686(2) 0.01278(10) Uani 1 1 d . .
O1D O 0.50109(15) 0.58397(4) 0.14869(4) 0.0168(2) Uani 1 1 d . .
O2D O 0.40502(16) 0.62958(4) 0.22191(4) 0.0193(2) Uani 1 1 d . .
H2D H 0.4697 0.6509 0.2051 0.029 Uiso 1 1 calc R U
O3D O 0.41900(15) 0.53988(4) 0.23442(4) 0.0177(2) Uani 1 1 d . .
H3D H 0.3924 0.5135 0.2239 0.027 Uiso 1 1 calc R U
O4D O 0.06158(15) 0.53425(4) 0.16215(4) 0.0195(2) Uani 1 1 d . .
O5D O 0.07100(14) 0.62862(4) 0.13923(4) 0.0151(2) Uani 1 1 d . .
O6D O -0.00489(15) 0.58946(4) 0.22568(4) 0.0181(2) Uani 1 1 d . .
H6D H -0.0220 0.6196 0.2279 0.027 Uiso 1 1 calc R U
P1E P 0.27997(5) 0.74794(2) 0.14198(2) 0.01163(10) Uani 1 1 d . .
P2E P 0.56044(5) 0.74838(2) 0.16218(2) 0.01227(10) Uani 1 1 d . .
O1E O 0.15709(14) 0.74937(4) 0.18571(4) 0.0154(2) Uani 1 1 d . .
O2E O 0.26512(15) 0.70199(4) 0.11500(4) 0.0177(2) Uani 1 1 d . .
H2E H 0.1902 0.6823 0.1301 0.027 Uiso 1 1 calc R U
O3E O 0.25772(15) 0.79170(4) 0.10058(4) 0.0166(2) Uani 1 1 d . .
H3E H 0.2835 0.8182 0.1109 0.025 Uiso 1 1 calc R U
O4E O 0.59814(15) 0.79834(4) 0.17688(4) 0.0198(2) Uani 1 1 d . .
O5E O 0.58955(14) 0.70422(4) 0.20049(4) 0.0150(2) Uani 1 1 d . .
O6E O 0.67368(15) 0.74284(4) 0.11423(4) 0.0186(2) Uani 1 1 d . .
H6E H 0.6891 0.7127 0.1118 0.028 Uiso 1 1 calc R U
P1F P 0.23314(5) 0.92003(2) 0.13942(2) 0.01307(10) Uani 1 1 d . .
P2F P 0.43374(5) 0.91305(2) 0.19568(2) 0.01319(10) Uani 1 1 d . .
O1F O 0.27405(15) 0.88374(4) 0.10450(4) 0.0180(2) Uani 1 1 d . .
O2F O 0.04723(15) 0.91456(4) 0.16625(4) 0.0200(2) Uani 1 1 d . .
H2F H 0.0200 0.8845 0.1716 0.030 Uiso 1 1 calc R U
O3F O 0.24579(16) 0.97442(4) 0.11380(4) 0.0193(2) Uani 1 1 d . .
H3F H 0.1953 0.9934 0.1318 0.029 Uiso 1 1 calc R U
O4F O 0.39341(16) 0.94944(4) 0.23054(4) 0.0179(2) Uani 1 1 d . .
O5F O 0.61987(15) 0.91832(4) 0.16877(4) 0.0201(2) Uani 1 1 d . .
H5F H 0.6463 0.9484 0.1627 0.030 Uiso 1 1 calc R U
O6F O 0.42027(16) 0.85883(4) 0.22137(4) 0.0189(2) Uani 1 1 d . .
H6F H 0.4692 0.8397 0.2033 0.028 Uiso 1 1 calc R U
P1G P -0.06030(5) 0.08152(2) 0.47103(2) 0.01197(10) Uani 1 1 d . .
P2G P 0.22298(5) 0.08294(2) 0.48852(2) 0.01273(10) Uani 1 1 d . .
O1G O -0.17609(15) 0.08281(4) 0.51621(4) 0.0158(2) Uani 1 1 d . .
O2G O -0.07923(16) 0.03534(4) 0.44473(4) 0.0190(2) Uani 1 1 d . .
H2G H -0.1432 0.0143 0.4622 0.029 Uiso 1 1 calc R U
O3G O -0.09226(15) 0.12508(4) 0.42992(4) 0.0171(2) Uani 1 1 d . .
H3G H -0.0654 0.1518 0.4398 0.026 Uiso 1 1 calc R U
O4G O 0.26250(14) 0.13366(4) 0.50098(4) 0.0194(2) Uani 1 1 d . .
O5G O 0.25550(14) 0.03993(4) 0.52798(4) 0.0159(2) Uani 1 1 d . .
O6G O 0.33199(15) 0.07569(4) 0.44042(4) 0.0184(2) Uani 1 1 d . .
H6G H 0.3563 0.0455 0.4404 0.028 Uiso 1 1 calc R U
P1H P 0.09746(5) 0.24654(2) 0.52519(2) 0.01324(10) Uani 1 1 d . .
P2H P -0.10855(5) 0.25282(2) 0.47044(2) 0.01354(11) Uani 1 1 d . .
O1H O 0.05666(16) 0.28177(4) 0.56103(4) 0.0181(2) Uani 1 1 d . .
O2H O 0.28075(15) 0.25344(4) 0.49715(4) 0.0202(2) Uani 1 1 d . .
H2H H 0.3086 0.2835 0.4935 0.030 Uiso 1 1 calc R U
O3H O 0.09041(16) 0.19179(4) 0.55002(4) 0.0193(2) Uani 1 1 d . .
H3H H 0.1389 0.1733 0.5312 0.029 Uiso 1 1 calc R U
O4H O -0.06900(16) 0.21690(4) 0.43520(4) 0.0190(2) Uani 1 1 d . .
O5H O -0.29171(15) 0.24650(4) 0.49873(4) 0.0205(2) Uani 1 1 d . .
H5H H -0.3181 0.2164 0.5037 0.031 Uiso 1 1 calc R U
O6H O -0.10215(16) 0.30724(4) 0.44484(4) 0.0196(2) Uani 1 1 d . .
H6H H -0.1472 0.3261 0.4638 0.029 Uiso 1 1 calc R U
P1I P 0.04711(5) 0.41805(2) 0.52427(2) 0.01188(10) Uani 1 1 d . .
P2I P -0.23426(5) 0.41872(2) 0.50498(2) 0.01240(10) Uani 1 1 d . .
O1I O 0.16690(15) 0.41723(4) 0.47988(4) 0.0163(2) Uani 1 1 d . .
O2I O 0.06385(15) 0.46338(4) 0.55202(4) 0.0181(2) Uani 1 1 d . .
H2I H 0.1424 0.4825 0.5378 0.027 Uiso 1 1 calc R U
O3I O 0.07085(15) 0.37369(4) 0.56489(4) 0.0167(2) Uani 1 1 d . .
H3I H 0.0544 0.3472 0.5534 0.025 Uiso 1 1 calc R U
O4I O -0.27508(14) 0.36945(4) 0.48913(4) 0.0188(2) Uani 1 1 d . .
O5I O -0.26423(14) 0.46399(4) 0.46786(4) 0.0149(2) Uani 1 1 d . .
O6I O -0.34509(15) 0.42346(4) 0.55345(4) 0.0184(2) Uani 1 1 d . .
H6I H -0.3567 0.4535 0.5570 0.028 Uiso 1 1 calc R U
N1A N 0.46278(17) 0.21425(4) 0.34053(4) 0.0167(2) Uani 1 1 d . .
C1A C 0.56524(19) 0.16997(5) 0.36587(5) 0.0196(3) Uani 1 1 d . .
H1A1 H 0.6661 0.1823 0.3831 0.024 Uiso 1 1 calc R U
H1A2 H 0.4841 0.1516 0.3909 0.024 Uiso 1 1 calc R U
C2A C 0.6398(2) 0.13417(6) 0.33266(6) 0.0271(3) Uani 1 1 d . .
H2A1 H 0.5405 0.1191 0.3178 0.041 Uiso 1 1 calc R U
H2A2 H 0.7101 0.1083 0.3518 0.041 Uiso 1 1 calc R U
H2A3 H 0.7171 0.1520 0.3069 0.041 Uiso 1 1 calc R U
C3A C 0.3945(2) 0.24289(6) 0.38081(5) 0.0198(3) Uani 1 1 d . .
H3A1 H 0.4988 0.2551 0.3968 0.024 Uiso 1 1 calc R U
H3A2 H 0.3276 0.2201 0.4058 0.024 Uiso 1 1 calc R U
C4A C 0.2733(2) 0.28650(5) 0.36372(6) 0.0245(3) Uani 1 1 d . .
H4A1 H 0.3340 0.3079 0.3369 0.037 Uiso 1 1 calc R U
H4A2 H 0.2464 0.3054 0.3910 0.037 Uiso 1 1 calc R U
H4A3 H 0.1612 0.2744 0.3522 0.037 Uiso 1 1 calc R U
C5A C 0.58450(19) 0.24585(5) 0.30360(5) 0.0215(3) Uani 1 1 d . .
H5A1 H 0.6204 0.2261 0.2772 0.026 Uiso 1 1 calc R U
H5A2 H 0.5136 0.2746 0.2886 0.026 Uiso 1 1 calc R U
C6A C 0.7529(2) 0.26500(7) 0.32341(6) 0.0334(4) Uani 1 1 d . .
H6A1 H 0.7200 0.2857 0.3489 0.050 Uiso 1 1 calc R U
H6A2 H 0.8209 0.2847 0.2968 0.050 Uiso 1 1 calc R U
H6A3 H 0.8271 0.2370 0.3374 0.050 Uiso 1 1 calc R U
C7A C 0.31160(18) 0.19808(5) 0.31122(5) 0.0190(3) Uani 1 1 d . .
H7A1 H 0.3634 0.1790 0.2859 0.023 Uiso 1 1 calc R U
H7A2 H 0.2524 0.2279 0.2941 0.023 Uiso 1 1 calc R U
C8A C 0.1706(2) 0.16680(6) 0.34144(6) 0.0246(3) Uani 1 1 d . .
H8A1 H 0.2269 0.1366 0.3577 0.037 Uiso 1 1 calc R U
H8A2 H 0.0774 0.1580 0.3200 0.037 Uiso 1 1 calc R U
H8A3 H 0.1163 0.1856 0.3662 0.037 Uiso 1 1 calc R U
N1B N -0.13432(17) 0.45211(4) 0.32366(4) 0.0169(2) Uani 1 1 d . .
C1B C -0.0646(2) 0.42395(6) 0.28293(5) 0.0192(3) Uani 1 1 d . .
H1B1 H 0.0038 0.4469 0.2585 0.023 Uiso 1 1 calc R U
H1B2 H -0.1683 0.4121 0.2664 0.023 Uiso 1 1 calc R U
C2B C 0.0554(2) 0.37988(5) 0.30015(6) 0.0251(3) Uani 1 1 d . .
H2B1 H 0.1665 0.3916 0.3125 0.038 Uiso 1 1 calc R U
H2B2 H 0.0842 0.3614 0.2727 0.038 Uiso 1 1 calc R U
H2B3 H -0.0074 0.3582 0.3264 0.038 Uiso 1 1 calc R U
C3B C -0.23594(19) 0.49653(5) 0.29831(5) 0.0194(3) Uani 1 1 d . .
H3B1 H -0.1544 0.5148 0.2733 0.023 Uiso 1 1 calc R U
H3B2 H -0.3369 0.4843 0.2810 0.023 Uiso 1 1 calc R U
C4B C -0.3102(2) 0.53235(6) 0.33166(6) 0.0273(3) Uani 1 1 d . .
H4B1 H -0.3907 0.5148 0.3568 0.041 Uiso 1 1 calc R U
H4B2 H -0.3771 0.5589 0.3124 0.041 Uiso 1 1 calc R U
H4B3 H -0.2110 0.5466 0.3474 0.041 Uiso 1 1 calc R U
C5B C -0.25714(19) 0.42025(5) 0.35993(5) 0.0214(3) Uani 1 1 d . .
H5B1 H -0.1863 0.3917 0.3752 0.026 Uiso 1 1 calc R U
H5B2 H -0.2953 0.4399 0.3862 0.026 Uiso 1 1 calc R U
C6B C -0.4237(2) 0.40077(7) 0.33937(6) 0.0335(4) Uani 1 1 d . .
H6B1 H -0.4980 0.4286 0.3252 0.050 Uiso 1 1 calc R U
H6B2 H -0.4924 0.3808 0.3657 0.050 Uiso 1 1 calc R U
H6B3 H -0.3886 0.3803 0.3140 0.050 Uiso 1 1 calc R U
C7B C 0.01642(18) 0.46804(5) 0.35348(5) 0.0198(3) Uani 1 1 d . .
H7B1 H -0.0360 0.4870 0.3788 0.024 Uiso 1 1 calc R U
H7B2 H 0.0750 0.4381 0.3705 0.024 Uiso 1 1 calc R U
C8B C 0.1580(2) 0.49927(6) 0.32389(6) 0.0247(3) Uani 1 1 d . .
H8B1 H 0.2135 0.4805 0.2993 0.037 Uiso 1 1 calc R U
H8B2 H 0.2501 0.5080 0.3457 0.037 Uiso 1 1 calc R U
H8B3 H 0.1022 0.5295 0.3075 0.037 Uiso 1 1 calc R U
N1C N 0.37336(17) 0.71391(4) 0.34220(4) 0.0176(2) Uani 1 1 d . .
C1C C 0.25614(19) 0.67173(5) 0.36687(5) 0.0208(3) Uani 1 1 d . .
H1C1 H 0.3208 0.6543 0.3950 0.025 Uiso 1 1 calc R U
H1C2 H 0.1449 0.6861 0.3800 0.025 Uiso 1 1 calc R U
C2C C 0.2042(2) 0.63409(6) 0.33430(6) 0.0264(3) Uani 1 1 d . .
H2C1 H 0.1439 0.6509 0.3056 0.040 Uiso 1 1 calc R U
H2C2 H 0.1227 0.6099 0.3526 0.040 Uiso 1 1 calc R U
H2C3 H 0.3123 0.6171 0.3236 0.040 Uiso 1 1 calc R U
C3C C 0.4126(2) 0.74494(6) 0.38229(6) 0.0212(3) Uani 1 1 d . .
H3C1 H 0.2980 0.7586 0.3942 0.025 Uiso 1 1 calc R U
H3C2 H 0.4644 0.7232 0.4101 0.025 Uiso 1 1 calc R U
C4C C 0.5404(2) 0.78729(6) 0.36643(6) 0.0295(3) Uani 1 1 d . .
H4C1 H 0.6575 0.7740 0.3570 0.044 Uiso 1 1 calc R U
H4C2 H 0.5543 0.8066 0.3936 0.044 Uiso 1 1 calc R U
H4C3 H 0.4918 0.8086 0.3384 0.044 Uiso 1 1 calc R U
C5C C 0.54312(19) 0.69421(5) 0.32010(5) 0.0211(3) Uani 1 1 d . .
H5C1 H 0.6112 0.7224 0.3024 0.025 Uiso 1 1 calc R U
H5C2 H 0.5098 0.6727 0.2957 0.025 Uiso 1 1 calc R U
C6C C 0.6651(2) 0.66516(6) 0.35646(6) 0.0298(3) Uani 1 1 d . .
H6C1 H 0.7049 0.6866 0.3797 0.045 Uiso 1 1 calc R U
H6C2 H 0.7698 0.6530 0.3390 0.045 Uiso 1 1 calc R U
H6C3 H 0.5995 0.6370 0.3742 0.045 Uiso 1 1 calc R U
C7C C 0.2768(2) 0.74347(6) 0.30026(5) 0.0239(3) Uani 1 1 d . .
H7C1 H 0.2601 0.7219 0.2747 0.029 Uiso 1 1 calc R U
H7C2 H 0.3551 0.7710 0.2859 0.029 Uiso 1 1 calc R U
C8C C 0.0952(2) 0.76487(7) 0.31337(7) 0.0350(4) Uani 1 1 d . .
H8C1 H 0.0109 0.7379 0.3235 0.053 Uiso 1 1 calc R U
H8C2 H 0.0498 0.7860 0.2848 0.053 Uiso 1 1 calc R U
H8C3 H 0.1078 0.7845 0.3403 0.053 Uiso 1 1 calc R U
N1D N -0.03973(17) 0.95173(4) 0.32673(4) 0.0177(2) Uani 1 1 d . .
C1D C -0.0799(2) 0.92039(6) 0.28705(6) 0.0207(3) Uani 1 1 d . .
H1D1 H 0.0347 0.9067 0.2751 0.025 Uiso 1 1 calc R U
H1D2 H -0.1321 0.9420 0.2592 0.025 Uiso 1 1 calc R U
C2D C -0.2072(2) 0.87791(6) 0.30292(6) 0.0299(3) Uani 1 1 d . .
H2D1 H -0.1593 0.8569 0.3312 0.045 Uiso 1 1 calc R U
H2D2 H -0.2196 0.8584 0.2759 0.045 Uiso 1 1 calc R U
H2D3 H -0.3251 0.8911 0.3119 0.045 Uiso 1 1 calc R U
C3D C 0.07609(19) 0.99390(5) 0.30163(5) 0.0206(3) Uani 1 1 d . .
H3D1 H 0.1863 0.9796 0.2879 0.025 Uiso 1 1 calc R U
H3D2 H 0.0097 1.0114 0.2739 0.025 Uiso 1 1 calc R U
C4D C 0.1307(2) 1.03146(6) 0.33402(6) 0.0261(3) Uani 1 1 d . .
H4D1 H 0.0234 1.0484 0.3453 0.039 Uiso 1 1 calc R U
H4D2 H 0.2112 1.0557 0.3154 0.039 Uiso 1 1 calc R U
H4D3 H 0.1928 1.0145 0.3624 0.039 Uiso 1 1 calc R U
C5D C -0.20858(19) 0.97122(5) 0.34932(5) 0.0215(3) Uani 1 1 d . .
H5D1 H -0.1744 0.9928 0.3736 0.026 Uiso 1 1 calc R U
H5D2 H -0.2757 0.9429 0.3672 0.026 Uiso 1 1 calc R U
C6D C -0.3321(2) 1.00007(6) 0.31346(6) 0.0292(3) Uani 1 1 d . .
H6D1 H -0.2681 1.0286 0.2959 0.044 Uiso 1 1 calc R U
H6D2 H -0.4372 1.0116 0.3312 0.044 Uiso 1 1 calc R U
H6D3 H -0.3711 0.9787 0.2900 0.044 Uiso 1 1 calc R U
C7D C 0.0593(2) 0.92208(6) 0.36833(5) 0.0235(3) Uani 1 1 d . .
H7D1 H 0.0760 0.9435 0.3941 0.028 Uiso 1 1 calc R U
H7D2 H -0.0178 0.8942 0.3828 0.028 Uiso 1 1 calc R U
C8D C 0.2412(2) 0.90126(7) 0.35461(7) 0.0347(4) Uani 1 1 d . .
H8D1 H 0.2283 0.8815 0.3277 0.052 Uiso 1 1 calc R U
H8D2 H 0.2887 0.8803 0.3830 0.052 Uiso 1 1 calc R U
H8D3 H 0.3241 0.9285 0.3442 0.052 Uiso 1 1 calc R U
N1E N 0.29394(16) 0.11896(4) -0.00831(4) 0.0157(2) Uani 1 1 d . .
C1E C 0.2533(2) 0.08752(6) -0.04799(6) 0.0202(3) Uani 1 1 d . .
H1E1 H 0.2007 0.1091 -0.0758 0.024 Uiso 1 1 calc R U
H1E2 H 0.3677 0.0738 -0.0600 0.024 Uiso 1 1 calc R U
C2E C 0.1265(2) 0.04523(6) -0.03193(6) 0.0281(3) Uani 1 1 d . .
H2E1 H 0.1728 0.0249 -0.0030 0.042 Uiso 1 1 calc R U
H2E2 H 0.1167 0.0250 -0.0585 0.042 Uiso 1 1 calc R U
H2E3 H 0.0077 0.0585 -0.0239 0.042 Uiso 1 1 calc R U
C3E C 0.40983(19) 0.16119(5) -0.03337(5) 0.0193(3) Uani 1 1 d . .
H3E1 H 0.5207 0.1469 -0.0468 0.023 Uiso 1 1 calc R U
H3E2 H 0.3440 0.1785 -0.0613 0.023 Uiso 1 1 calc R U
C4E C 0.4627(2) 0.19894(6) -0.00099(6) 0.0242(3) Uani 1 1 d . .
H4E1 H 0.3547 0.2157 0.0102 0.036 Uiso 1 1 calc R U
H4E2 H 0.5425 0.2234 -0.0196 0.036 Uiso 1 1 calc R U
H4E3 H 0.5251 0.1822 0.0274 0.036 Uiso 1 1 calc R U
C5E C 0.12427(18) 0.13858(5) 0.01411(5) 0.0197(3) Uani 1 1 d . .
H5E1 H 0.0568 0.1103 0.0319 0.024 Uiso 1 1 calc R U
H5E2 H 0.1581 0.1601 0.0385 0.024 Uiso 1 1 calc R U
C6E C 0.0015(2) 0.16747(6) -0.02179(6) 0.0278(3) Uani 1 1 d . .
H6E1 H 0.0664 0.1957 -0.0396 0.042 Uiso 1 1 calc R U
H6E2 H -0.1029 0.1795 -0.0041 0.042 Uiso 1 1 calc R U
H6E3 H -0.0387 0.1460 -0.0450 0.042 Uiso 1 1 calc R U
C7E C 0.3918(2) 0.08949(5) 0.03343(5) 0.0221(3) Uani 1 1 d . .
H7E1 H 0.3141 0.0618 0.0479 0.027 Uiso 1 1 calc R U
H7E2 H 0.4087 0.1111 0.0590 0.027 Uiso 1 1 calc R U
C8E C 0.5733(2) 0.06835(7) 0.02001(7) 0.0323(3) Uani 1 1 d . .
H8E1 H 0.5603 0.0484 -0.0067 0.048 Uiso 1 1 calc R U
H8E2 H 0.6203 0.0475 0.0486 0.048 Uiso 1 1 calc R U
H8E3 H 0.6567 0.0954 0.0094 0.048 Uiso 1 1 calc R U
N1F N 0.80024(16) 0.38110(4) 0.00774(4) 0.0154(2) Uani 1 1 d . .
C1F C 0.90167(19) 0.33668(5) 0.03313(5) 0.0181(3) Uani 1 1 d . .
H1F1 H 1.0025 0.3488 0.0506 0.022 Uiso 1 1 calc R U
H1F2 H 0.8200 0.3184 0.0581 0.022 Uiso 1 1 calc R U
C2F C 0.9761(2) 0.30099(6) -0.00024(6) 0.0259(3) Uani 1 1 d . .
H2F1 H 0.8769 0.2869 -0.0161 0.039 Uiso 1 1 calc R U
H2F2 H 1.0424 0.2743 0.0191 0.039 Uiso 1 1 calc R U
H2F3 H 1.0571 0.3186 -0.0252 0.039 Uiso 1 1 calc R U
C3F C 0.7301(2) 0.40940(6) 0.04836(5) 0.0187(3) Uani 1 1 d . .
H3F1 H 0.8337 0.4213 0.0649 0.022 Uiso 1 1 calc R U
H3F2 H 0.6618 0.3864 0.0729 0.022 Uiso 1 1 calc R U
C4F C 0.6101(2) 0.45332(5) 0.03110(6) 0.0232(3) Uani 1 1 d . .
H4F1 H 0.6722 0.4748 0.0046 0.035 Uiso 1 1 calc R U
H4F2 H 0.5823 0.4720 0.0584 0.035 Uiso 1 1 calc R U
H4F3 H 0.4984 0.4415 0.0191 0.035 Uiso 1 1 calc R U
C5F C 0.92167(19) 0.41281(5) -0.02884(5) 0.0198(3) Uani 1 1 d . .
H5F1 H 0.9586 0.3931 -0.0552 0.024 Uiso 1 1 calc R U
H5F2 H 0.8506 0.4415 -0.0439 0.024 Uiso 1 1 calc R U
C6F C 1.0892(2) 0.43212(7) -0.00869(6) 0.0327(4) Uani 1 1 d . .
H6F1 H 1.0553 0.4520 0.0173 0.049 Uiso 1 1 calc R U
H6F2 H 1.1558 0.4527 -0.0350 0.049 Uiso 1 1 calc R U
H6F3 H 1.1649 0.4042 0.0046 0.049 Uiso 1 1 calc R U
C7F C 0.64860(18) 0.36500(5) -0.02176(5) 0.0181(3) Uani 1 1 d . .
H7F1 H 0.5901 0.3949 -0.0389 0.022 Uiso 1 1 calc R U
H7F2 H 0.7005 0.3459 -0.0470 0.022 Uiso 1 1 calc R U
C8F C 0.5067(2) 0.33394(6) 0.00807(6) 0.0232(3) Uani 1 1 d . .
H8F1 H 0.5626 0.3040 0.0250 0.035 Uiso 1 1 calc R U
H8F2 H 0.4154 0.3247 -0.0137 0.035 Uiso 1 1 calc R U
H8F3 H 0.4501 0.3531 0.0322 0.035 Uiso 1 1 calc R U
O1W O -0.07104(15) 0.18128(4) 0.23149(4) 0.0178(2) Uani 1 1 d DG .
H1W H -0.1709 0.1887 0.2191 0.027 Uiso 1 1 d DG U
H2W H 0.0076 0.2015 0.2194 0.027 Uiso 1 1 d DG U
O2W O 0.74210(15) 0.15192(4) 0.09675(4) 0.0175(2) Uani 1 1 d DG .
H3W H 0.8454 0.1451 0.1072 0.026 Uiso 1 1 d DG U
H4W H 0.6664 0.1323 0.1116 0.026 Uiso 1 1 d DG U
O3W O -0.06430(15) 0.32650(4) 0.19531(5) 0.0211(2) Uani 1 1 d DG .
H5W H 0.0037 0.3022 0.1921 0.032 Uiso 1 1 d DG U
H6W H -0.1660 0.3221 0.1845 0.032 Uiso 1 1 d DG U
O4W O 0.72886(15) 0.50677(4) 0.13658(5) 0.0209(2) Uani 1 1 d DG .
H7W H 0.6579 0.5305 0.1394 0.031 Uiso 1 1 d DG U
H8W H 0.8305 0.5127 0.1466 0.031 Uiso 1 1 d DG U
O5W O -0.07522(15) 0.68017(4) 0.23682(4) 0.0175(2) Uani 1 1 d DG .
H9W H -0.1776 0.6870 0.2258 0.026 Uiso 1 1 d DG U
H10W H 0.0014 0.6998 0.2223 0.026 Uiso 1 1 d DG U
O6W O 0.73687(15) 0.65269(4) 0.10182(4) 0.0180(2) Uani 1 1 d DG .
H11W H 0.8376 0.6451 0.1136 0.027 Uiso 1 1 d DG U
H12W H 0.6589 0.6323 0.1140 0.027 Uiso 1 1 d DG U
O7W O -0.06417(15) 0.82925(4) 0.19379(5) 0.0220(2) Uani 1 1 d DG .
H13W H -0.0011 0.8040 0.1908 0.033 Uiso 1 1 d DG U
H14W H -0.1700 0.8251 0.1857 0.033 Uiso 1 1 d DG U
O8W O 0.73067(15) 1.00352(4) 0.14077(5) 0.0215(2) Uani 1 1 d DG .
H15W H 0.6641 1.0285 0.1417 0.032 Uiso 1 1 d DG U
H16W H 0.8352 1.0095 0.1487 0.032 Uiso 1 1 d DG U
O9W O 0.41246(15) -0.01525(4) 0.43311(4) 0.0180(2) Uani 1 1 d DG .
H17W H 0.5141 -0.0217 0.4447 0.027 Uiso 1 1 d DG U
H18W H 0.3353 -0.0348 0.4474 0.027 Uiso 1 1 d DG U
O10W O -0.40345(15) 0.16116(4) 0.52520(5) 0.0211(2) Uani 1 1 d DG .
H19W H -0.5071 0.1557 0.5162 0.032 Uiso 1 1 d DG U
H20W H -0.3351 0.1370 0.5219 0.032 Uiso 1 1 d DG U
O11W O 0.39076(15) 0.33867(4) 0.46886(5) 0.0214(2) Uani 1 1 d DG .
H21W H 0.3208 0.3625 0.4721 0.032 Uiso 1 1 d DG U
H22W H 0.4932 0.3443 0.4785 0.032 Uiso 1 1 d DG U
O12W O -0.39963(15) 0.51348(4) 0.56806(4) 0.0178(2) Uani 1 1 d DG .
H23W H -0.4998 0.5215 0.5561 0.027 Uiso 1 1 d DG U
H24W H -0.3201 0.5332 0.5555 0.027 Uiso 1 1 d DG U

loop_
_atom_site_aniso_label
_atom_site_aniso_U_11
_atom_site_aniso_U_22
_atom_site_aniso_U_33
_atom_site_aniso_U_23
_atom_site_aniso_U_13
_atom_site_aniso_U_12
P1A 0.01108(19) 0.01119(19) 0.01300(17) -0.00179(13) 0.00031(13) 0.00012(13)
P2A 0.00986(18) 0.00976(18) 0.01846(18) -0.00136(13) 0.00104(13) -0.00015(13)
O1A 0.0129(5) 0.0167(5) 0.0162(5) -0.0036(4) 0.0028(4) 0.0002(4)
O2A 0.0206(5) 0.0166(5) 0.0181(5) -0.0055(4) 0.0038(4) -0.0049(4)
O3A 0.0201(5) 0.0152(5) 0.0149(4) -0.0003(4) -0.0019(4) 0.0005(4)
O4A 0.0141(5) 0.0127(5) 0.0349(6) -0.0074(4) -0.0014(4) -0.0020(4)
O5A 0.0129(5) 0.0142(5) 0.0183(5) -0.0005(4) -0.0019(4) -0.0017(4)
O6A 0.0179(5) 0.0147(5) 0.0241(5) 0.0018(4) 0.0081(4) 0.0028(4)
P1B 0.01118(19) 0.01176(19) 0.01411(18) -0.00181(13) 0.00029(13) -0.00085(13)
P2B 0.01013(18) 0.01020(18) 0.01698(18) -0.00233(13) 0.00053(13) -0.00031(13)
O1B 0.0138(5) 0.0183(5) 0.0179(5) -0.0043(4) 0.0031(4) -0.0003(4)
O2B 0.0215(5) 0.0173(5) 0.0191(5) -0.0061(4) 0.0045(4) -0.0064(4)
O3B 0.0189(5) 0.0164(5) 0.0179(5) -0.0002(4) -0.0034(4) -0.0017(4)
O4B 0.0143(5) 0.0126(5) 0.0324(6) -0.0073(4) -0.0015(4) -0.0019(4)
O5B 0.0141(5) 0.0144(5) 0.0171(5) -0.0015(4) -0.0018(4) -0.0013(4)
O6B 0.0170(5) 0.0137(5) 0.0204(5) 0.0003(4) 0.0063(4) 0.0014(4)
P1C 0.01330(19) 0.01201(19) 0.01599(18) -0.00296(14) 0.00008(14) 0.00055(13)
P2C 0.01352(19) 0.01207(19) 0.01579(18) -0.00298(14) 0.00018(14) 0.00041(13)
O1C 0.0254(6) 0.0147(5) 0.0169(5) -0.0042(4) -0.0001(4) 0.0007(4)
O2C 0.0151(5) 0.0181(5) 0.0297(6) -0.0046(4) 0.0041(4) -0.0012(4)
O3C 0.0242(5) 0.0145(5) 0.0203(5) -0.0003(4) 0.0007(4) 0.0036(4)
O4C 0.0258(6) 0.0148(5) 0.0167(5) -0.0042(4) -0.0004(4) 0.0009(4)
O5C 0.0151(5) 0.0178(5) 0.0299(6) -0.0048(4) 0.0038(4) -0.0010(4)
O6C 0.0251(6) 0.0139(5) 0.0203(5) -0.0006(4) 0.0016(4) 0.0036(4)
P1D 0.01102(19) 0.01173(19) 0.01464(18) -0.00182(13) 0.00024(13) -0.00074(13)
P2D 0.01018(18) 0.01019(18) 0.01808(18) -0.00260(13) 0.00070(13) -0.00042(13)
O1D 0.0141(5) 0.0179(5) 0.0186(5) -0.0041(4) 0.0034(4) -0.0005(4)
O2D 0.0215(5) 0.0177(5) 0.0194(5) -0.0059(4) 0.0044(4) -0.0075(4)
O3D 0.0194(5) 0.0151(5) 0.0184(5) -0.0006(4) -0.0029(4) -0.0009(4)
O4D 0.0142(5) 0.0129(5) 0.0327(6) -0.0080(4) -0.0012(4) -0.0021(4)
O5D 0.0131(5) 0.0147(5) 0.0176(4) -0.0024(4) -0.0016(4) -0.0012(4)
O6D 0.0171(5) 0.0147(5) 0.0215(5) -0.0002(4) 0.0065(4) 0.0014(4)
P1E 0.01096(19) 0.01109(19) 0.01277(17) -0.00155(13) 0.00011(13) 0.00022(13)
P2E 0.00945(18) 0.00983(18) 0.01720(18) -0.00100(13) 0.00104(13) -0.00002(13)
O1E 0.0123(5) 0.0176(5) 0.0163(5) -0.0037(4) 0.0028(4) -0.0005(4)
O2E 0.0205(5) 0.0156(5) 0.0176(5) -0.0051(4) 0.0031(4) -0.0043(4)
O3E 0.0190(5) 0.0156(5) 0.0147(4) -0.0003(4) -0.0025(4) 0.0002(4)
O4E 0.0142(5) 0.0130(5) 0.0336(6) -0.0072(4) -0.0011(4) -0.0022(4)
O5E 0.0126(5) 0.0145(5) 0.0174(5) -0.0001(4) -0.0024(4) -0.0021(4)
O6E 0.0167(5) 0.0146(5) 0.0228(5) 0.0018(4) 0.0071(4) 0.0032(4)
P1F 0.01211(19) 0.01136(18) 0.01595(18) -0.00285(14) 0.00045(14) 0.00021(13)
P2F 0.01241(19) 0.01166(19) 0.01574(18) -0.00300(14) 0.00064(14) 0.00027(13)
O1F 0.0230(5) 0.0143(5) 0.0173(5) -0.0048(4) 0.0001(4) 0.0001(4)
O2F 0.0135(5) 0.0168(5) 0.0300(6) -0.0047(4) 0.0039(4) -0.0010(4)
O3F 0.0229(5) 0.0135(5) 0.0207(5) 0.0003(4) 0.0009(4) 0.0016(4)
O4F 0.0227(5) 0.0143(5) 0.0175(5) -0.0053(4) 0.0011(4) 0.0003(4)
O5F 0.0146(5) 0.0162(5) 0.0295(6) -0.0041(4) 0.0028(4) -0.0004(4)
O6F 0.0222(5) 0.0133(5) 0.0204(5) 0.0001(4) 0.0022(4) 0.0010(4)
P1G 0.01118(18) 0.01154(19) 0.01315(18) -0.00160(13) 0.00047(13) -0.00107(13)
P2G 0.01040(18) 0.00981(18) 0.01778(18) -0.00149(13) 0.00083(13) -0.00043(13)
O1G 0.0144(5) 0.0171(5) 0.0161(5) -0.0035(4) 0.0021(4) -0.0006(4)
O2G 0.0231(5) 0.0169(5) 0.0178(5) -0.0057(4) 0.0048(4) -0.0068(4)
O3G 0.0193(5) 0.0155(5) 0.0164(5) -0.0007(4) -0.0026(4) -0.0018(4)
O4G 0.0142(5) 0.0117(5) 0.0332(6) -0.0058(4) -0.0019(4) -0.0014(4)
O5G 0.0135(5) 0.0149(5) 0.0190(5) -0.0004(4) -0.0020(4) -0.0019(4)
O6G 0.0175(5) 0.0147(5) 0.0217(5) 0.0003(4) 0.0065(4) 0.0020(4)
P1H 0.01294(19) 0.01140(19) 0.01566(18) -0.00308(14) 0.00055(14) 0.00006(13)
P2H 0.01333(19) 0.01177(19) 0.01577(18) -0.00307(14) 0.00051(14) 0.00025(13)
O1H 0.0235(5) 0.0148(5) 0.0166(5) -0.0041(4) 0.0004(4) -0.0002(4)
O2H 0.0147(5) 0.0171(5) 0.0292(6) -0.0051(4) 0.0033(4) -0.0005(4)
O3H 0.0241(5) 0.0131(5) 0.0201(5) -0.0005(4) 0.0006(4) 0.0025(4)
O4H 0.0250(6) 0.0156(5) 0.0172(5) -0.0055(4) 0.0000(4) 0.0005(4)
O5H 0.0146(5) 0.0174(5) 0.0296(6) -0.0046(4) 0.0038(4) -0.0011(4)
O6H 0.0234(5) 0.0137(5) 0.0210(5) -0.0006(4) 0.0015(4) 0.0033(4)
P1I 0.01070(19) 0.01117(18) 0.01377(17) -0.00175(13) 0.00018(13) -0.00023(13)
P2I 0.01016(18) 0.00985(18) 0.01709(18) -0.00166(13) 0.00025(13) -0.00004(13)
O1I 0.0140(5) 0.0167(5) 0.0182(5) -0.0035(4) 0.0039(4) -0.0005(4)
O2I 0.0195(5) 0.0162(5) 0.0193(5) -0.0053(4) 0.0028(4) -0.0054(4)
O3I 0.0185(5) 0.0151(5) 0.0163(5) -0.0003(4) -0.0031(4) 0.0002(4)
O4I 0.0144(5) 0.0124(5) 0.0308(5) -0.0071(4) -0.0021(4) -0.0010(4)
O5I 0.0130(5) 0.0134(5) 0.0181(4) -0.0006(4) -0.0021(4) -0.0013(4)
O6I 0.0177(5) 0.0141(5) 0.0219(5) 0.0004(4) 0.0071(4) 0.0015(4)
N1A 0.0197(6) 0.0178(5) 0.0131(5) -0.0035(4) 0.0001(4) -0.0012(4)
C1A 0.0199(6) 0.0186(6) 0.0200(6) -0.0008(5) -0.0032(5) 0.0031(5)
C2A 0.0261(7) 0.0255(7) 0.0310(7) -0.0087(6) -0.0031(6) 0.0069(6)
C3A 0.0223(7) 0.0225(7) 0.0154(6) -0.0066(5) 0.0005(5) 0.0032(6)
C4A 0.0239(7) 0.0214(7) 0.0287(7) -0.0066(5) -0.0003(5) 0.0033(5)
C5A 0.0218(6) 0.0237(7) 0.0179(6) 0.0006(5) 0.0022(5) -0.0028(5)
C6A 0.0291(8) 0.0348(8) 0.0351(8) 0.0015(7) -0.0019(6) -0.0119(6)
C7A 0.0188(6) 0.0228(6) 0.0160(6) -0.0036(5) -0.0037(5) 0.0006(5)
C8A 0.0199(7) 0.0262(7) 0.0280(7) -0.0037(6) -0.0010(5) -0.0028(5)
N1B 0.0196(6) 0.0177(5) 0.0138(5) -0.0033(4) -0.0007(4) -0.0014(4)
C1B 0.0214(7) 0.0217(7) 0.0152(6) -0.0056(5) 0.0013(5) 0.0034(6)
C2B 0.0255(7) 0.0205(7) 0.0300(7) -0.0066(6) -0.0007(6) 0.0028(5)
C3B 0.0193(6) 0.0187(6) 0.0198(6) -0.0006(5) -0.0024(5) 0.0023(5)
C4B 0.0255(7) 0.0257(7) 0.0316(7) -0.0069(6) -0.0031(6) 0.0073(6)
C5B 0.0213(6) 0.0241(7) 0.0180(6) 0.0002(5) 0.0013(5) -0.0031(5)
C6B 0.0291(8) 0.0353(8) 0.0348(8) 0.0021(7) -0.0023(6) -0.0124(6)
C7B 0.0186(6) 0.0245(6) 0.0167(6) -0.0036(5) -0.0039(5) -0.0006(5)
C8B 0.0201(7) 0.0265(7) 0.0276(7) -0.0031(6) -0.0024(5) -0.0031(5)
N1C 0.0194(6) 0.0198(5) 0.0132(5) -0.0014(4) -0.0002(4) 0.0016(4)
C1C 0.0230(7) 0.0204(6) 0.0182(6) -0.0014(5) 0.0036(5) -0.0014(5)
C2C 0.0279(7) 0.0260(7) 0.0262(7) -0.0066(6) 0.0018(6) -0.0036(6)
C3C 0.0241(7) 0.0233(8) 0.0168(6) -0.0054(6) -0.0014(5) 0.0007(6)
C4C 0.0289(8) 0.0242(7) 0.0366(8) -0.0086(6) -0.0011(6) -0.0030(6)
C5C 0.0184(6) 0.0257(7) 0.0199(6) -0.0058(5) 0.0004(5) 0.0012(5)
C6C 0.0257(8) 0.0309(8) 0.0347(8) -0.0096(6) -0.0099(6) 0.0090(6)
C7C 0.0250(7) 0.0237(7) 0.0208(6) 0.0052(5) -0.0033(5) 0.0026(5)
C8C 0.0311(8) 0.0361(9) 0.0378(8) -0.0042(7) -0.0085(7) 0.0128(7)
N1D 0.0202(6) 0.0189(5) 0.0139(5) -0.0024(4) -0.0001(4) 0.0012(4)
C1D 0.0240(7) 0.0230(7) 0.0163(6) -0.0069(6) -0.0011(5) 0.0018(6)
C2D 0.0301(8) 0.0259(7) 0.0353(8) -0.0089(6) -0.0018(6) -0.0035(6)
C3D 0.0233(7) 0.0196(6) 0.0183(6) -0.0008(5) 0.0038(5) -0.0023(5)
C4D 0.0282(7) 0.0244(7) 0.0262(7) -0.0059(6) 0.0034(6) -0.0054(6)
C5D 0.0186(6) 0.0269(7) 0.0200(6) -0.0068(5) -0.0007(5) 0.0010(5)
C6D 0.0251(7) 0.0295(8) 0.0345(8) -0.0092(6) -0.0095(6) 0.0077(6)
C7D 0.0249(7) 0.0239(7) 0.0201(6) 0.0038(5) -0.0037(5) 0.0023(5)
C8D 0.0302(8) 0.0355(9) 0.0383(8) -0.0037(7) -0.0084(7) 0.0127(7)
N1E 0.0165(5) 0.0178(5) 0.0125(5) -0.0014(4) 0.0004(4) 0.0013(4)
C1E 0.0231(7) 0.0215(7) 0.0167(6) -0.0053(6) -0.0010(5) 0.0017(6)
C2E 0.0287(8) 0.0219(7) 0.0347(8) -0.0074(6) -0.0016(6) -0.0031(6)
C3E 0.0228(7) 0.0181(6) 0.0164(6) -0.0010(5) 0.0040(5) -0.0019(5)
C4E 0.0257(7) 0.0233(7) 0.0241(7) -0.0057(6) 0.0027(6) -0.0046(5)
C5E 0.0168(6) 0.0249(7) 0.0182(6) -0.0060(5) 0.0002(5) 0.0008(5)
C6E 0.0230(7) 0.0293(8) 0.0332(8) -0.0103(6) -0.0090(6) 0.0078(6)
C7E 0.0229(7) 0.0225(7) 0.0191(6) 0.0041(5) -0.0030(5) 0.0021(5)
C8E 0.0282(8) 0.0328(8) 0.0355(8) -0.0032(7) -0.0074(6) 0.0124(6)
N1F 0.0167(5) 0.0168(5) 0.0128(5) -0.0025(4) -0.0001(4) -0.0009(4)
C1F 0.0177(6) 0.0185(6) 0.0178(6) -0.0014(5) -0.0017(5) 0.0034(5)
C2F 0.0251(7) 0.0239(7) 0.0300(7) -0.0083(6) -0.0023(6) 0.0081(6)
C3F 0.0210(7) 0.0213(7) 0.0146(6) -0.0062(5) 0.0005(5) 0.0024(6)
C4F 0.0238(7) 0.0187(6) 0.0278(7) -0.0060(5) -0.0004(6) 0.0027(5)
C5F 0.0209(6) 0.0210(6) 0.0164(6) 0.0010(5) 0.0026(5) -0.0022(5)
C6F 0.0275(8) 0.0356(8) 0.0329(8) 0.0044(7) -0.0031(6) -0.0127(7)
C7F 0.0176(6) 0.0213(6) 0.0157(6) -0.0033(5) -0.0029(5) 0.0004(5)
C8F 0.0193(7) 0.0237(7) 0.0263(7) -0.0023(6) -0.0005(5) -0.0033(5)
O1W 0.0149(5) 0.0178(5) 0.0195(5) 0.0013(4) 0.0010(4) 0.0018(4)
O2W 0.0137(5) 0.0173(5) 0.0207(5) -0.0004(4) -0.0002(4) 0.0016(4)
O3W 0.0130(5) 0.0186(5) 0.0322(6) -0.0059(4) 0.0010(4) -0.0005(4)
O4W 0.0127(5) 0.0183(5) 0.0323(6) -0.0059(4) 0.0010(4) -0.0004(4)
O5W 0.0146(5) 0.0167(5) 0.0203(5) 0.0005(4) -0.0004(4) 0.0017(4)
O6W 0.0146(5) 0.0180(5) 0.0203(5) 0.0007(4) 0.0017(4) 0.0017(4)
O7W 0.0128(5) 0.0168(5) 0.0364(6) -0.0046(4) 0.0026(4) 0.0001(4)
O8W 0.0132(5) 0.0161(5) 0.0354(6) -0.0044(4) 0.0025(4) -0.0001(4)
O9W 0.0152(5) 0.0167(5) 0.0212(5) 0.0001(4) 0.0002(4) 0.0018(4)
O10W 0.0129(5) 0.0180(5) 0.0327(6) -0.0048(4) 0.0020(4) -0.0004(4)
O11W 0.0129(5) 0.0176(5) 0.0342(6) -0.0056(4) 0.0020(4) -0.0009(4)
O12W 0.0154(5) 0.0167(5) 0.0203(5) 0.0002(4) 0.0010(4) 0.0015(4)

loop_
_atom_type_symbol
_atom_type_description
_atom_type_scat_dispersion_real
_atom_type_scat_dispersion_imag
_atom_type_scat_source
C C 0.0181 0.0091 'International Tables Vol C Tables 4.2.6.8 and 6.1.1.4'
H H 0.0000 0.0000 'International Tables Vol C Tables 4.2.6.8 and 6.1.1.4'
N N 0.0311 0.0180 'International Tables Vol C Tables 4.2.6.8 and 6.1.1.4'
O O 0.0492 0.0322 'International Tables Vol C Tables 4.2.6.8 and 6.1.1.4'
P P 0.2955 0.4335 'International Tables Vol C Tables 4.2.6.8 and 6.1.1.4'

loop_
_geom_angle_atom_site_label_1
_geom_angle_atom_site_label_2
_geom_angle_atom_site_label_3
_geom_angle
_geom_angle_publ_flag
O1A P1A O2A 115.98(6) yes
O1A P1A O3A 114.95(6) yes
O2A P1A O3A 103.27(6) yes
O1A P1A P2A 110.96(5) yes
O2A P1A P2A 104.57(5) yes
O3A P1A P2A 106.09(5) yes
O4A P2A O5A 116.48(7) yes
O4A P2A O6A 108.23(7) yes
O5A P2A O6A 110.58(6) yes
O4A P2A P1A 107.79(5) yes
O5A P2A P1A 107.42(5) yes
O6A P2A P1A 105.79(5) yes
P1A O2A H2A 109.5 ?
P1A O3A H3A 109.5 ?
P2A O6A H6A 109.5 ?
O1B P1B O2B 116.32(6) yes
O1B P1B O3B 114.70(7) yes
O2B P1B O3B 103.28(7) yes
O1B P1B P2B 109.93(5) yes
O2B P1B P2B 104.50(5) yes
O3B P1B P2B 107.23(5) yes
O4B P2B O5B 116.51(7) yes
O4B P2B O6B 108.33(7) yes
O5B P2B O6B 110.16(6) yes
O4B P2B P1B 108.10(5) yes
O5B P2B P1B 107.04(5) yes
O6B P2B P1B 106.21(5) yes
P1B O2B H2B 109.5 ?
P1B O3B H3B 109.5 ?
P2B O6B H6B 109.5 ?
O1C P1C O2C 115.85(7) yes
O1C P1C O3C 111.59(7) yes
O2C P1C O3C 106.84(7) yes
O1C P1C P2C 109.42(5) yes
O2C P1C P2C 106.85(6) yes
O3C P1C P2C 105.72(5) yes
O4C P2C O5C 115.86(7) yes
O4C P2C O6C 111.56(7) yes
O5C P2C O6C 106.92(7) yes
O4C P2C P1C 109.39(5) yes
O5C P2C P1C 106.86(6) yes
O6C P2C P1C 105.68(6) yes
P1C O2C H2C 109.5 ?
P1C O3C H3C 109.5 ?
P2C O5C H5C 109.5 ?
P2C O6C H6C 109.5 ?
O1D P1D O2D 116.39(6) yes
O1D P1D O3D 114.60(7) yes
O2D P1D O3D 103.22(7) yes
O1D P1D P2D 110.02(5) yes
O2D P1D P2D 104.46(5) yes
O3D P1D P2D 107.27(5) yes
O4D P2D O5D 116.61(7) yes
O4D P2D O6D 108.28(7) yes
O5D P2D O6D 110.21(6) yes
O4D P2D P1D 108.16(5) yes
O5D P2D P1D 106.93(5) yes
O6D P2D P1D 106.14(5) yes
P1D O2D H2D 109.5 ?
P1D O3D H3D 109.5 ?
P2D O6D H6D 109.5 ?
O1E P1E O2E 116.07(6) yes
O1E P1E O3E 115.02(7) yes
O2E P1E O3E 103.17(6) yes
O1E P1E P2E 110.97(5) yes
O2E P1E P2E 104.55(5) yes
O3E P1E P2E 106.00(5) yes
O4E P2E O5E 116.43(7) yes
O4E P2E O6E 108.26(7) yes
O5E P2E O6E 110.63(6) yes
O4E P2E P1E 107.84(5) yes
O5E P2E P1E 107.38(5) yes
O6E P2E P1E 105.74(5) yes
P1E O2E H2E 109.5 ?
P1E O3E H3E 109.5 ?
P2E O6E H6E 109.5 ?
O1F P1F O2F 115.48(7) yes
O1F P1F O3F 111.79(7) yes
O2F P1F O3F 107.05(7) yes
O1F P1F P2F 109.50(5) yes
O2F P1F P2F 106.87(6) yes
O3F P1F P2F 105.58(5) yes
O4F P2F O5F 115.48(7) yes
O4F P2F O6F 111.74(7) yes
O5F P2F O6F 107.13(7) yes
O4F P2F P1F 109.58(5) yes
O5F P2F P1F 106.83(5) yes
O6F P2F P1F 105.51(5) yes
P1F O2F H2F 109.5 ?
P1F O3F H3F 109.5 ?
P2F O5F H5F 109.5 ?
P2F O6F H6F 109.5 ?
O1G P1G O2G 115.88(6) yes
O1G P1G O3G 114.57(7) yes
O2G P1G O3G 103.32(6) yes
O1G P1G P2G 110.30(5) yes
O2G P1G P2G 105.02(5) yes
O3G P1G P2G 106.90(5) yes
O4G P2G O5G 116.53(7) yes
O4G P2G O6G 108.15(7) yes
O5G P2G O6G 110.52(6) yes
O4G P2G P1G 107.78(5) yes
O5G P2G P1G 107.08(5) yes
O6G P2G P1G 106.28(5) yes
P1G O2G H2G 109.5 ?
P1G O3G H3G 109.5 ?
P2G O6G H6G 109.5 ?
O1H P1H O2H 115.74(7) yes
O1H P1H O3H 111.64(6) yes
O2H P1H O3H 107.02(7) yes
O1H P1H P2H 109.63(5) yes
O2H P1H P2H 106.95(5) yes
O3H P1H P2H 105.25(5) yes
O4H P2H O5H 115.67(7) yes
O4H P2H O6H 111.73(7) yes
O5H P2H O6H 106.74(7) yes
O4H P2H P1H 109.46(5) yes
O5H P2H P1H 106.71(5) yes
O6H P2H P1H 105.98(5) yes
P1H O2H H2H 109.5 ?
P1H O3H H3H 109.5 ?
P2H O5H H5H 109.5 ?
P2H O6H H6H 109.5 ?
O1I P1I O2I 116.32(6) yes
O1I P1I O3I 115.10(7) yes
O2I P1I O3I 103.16(6) yes
O1I P1I P2I 110.68(5) yes
O2I P1I P2I 104.17(5) yes
O3I P1I P2I 106.33(5) yes
O4I P2I O5I 116.55(7) yes
O4I P2I O6I 108.32(7) yes
O5I P2I O6I 110.16(6) yes
O4I P2I P1I 108.04(5) yes
O5I P2I P1I 107.40(5) yes
O6I P2I P1I 105.83(5) yes
P1I O2I H2I 109.5 ?
P1I O3I H3I 109.5 ?
P2I O6I H6I 109.5 ?
C3A N1A C7A 112.03(11) ?
C3A N1A C1A 105.86(11) ?
C7A N1A C1A 111.29(10) ?
C3A N1A C5A 111.39(11) ?
C7A N1A C5A 105.51(10) ?
C1A N1A C5A 110.87(11) ?
C2A C1A N1A 115.47(11) ?
C2A C1A H1A1 108.4 ?
N1A C1A H1A1 108.4 ?
C2A C1A H1A2 108.4 ?
N1A C1A H1A2 108.4 ?
H1A1 C1A H1A2 107.5 ?
C1A C2A H2A1 109.5 ?
C1A C2A H2A2 109.5 ?
H2A1 C2A H2A2 109.5 ?
C1A C2A H2A3 109.5 ?
H2A1 C2A H2A3 109.5 ?
H2A2 C2A H2A3 109.5 ?
N1A C3A C4A 114.42(12) ?
N1A C3A H3A1 108.7 ?
C4A C3A H3A1 108.7 ?
N1A C3A H3A2 108.7 ?
C4A C3A H3A2 108.7 ?
H3A1 C3A H3A2 107.6 ?
C3A C4A H4A1 109.5 ?
C3A C4A H4A2 109.5 ?
H4A1 C4A H4A2 109.5 ?
C3A C4A H4A3 109.5 ?
H4A1 C4A H4A3 109.5 ?
H4A2 C4A H4A3 109.5 ?
C6A C5A N1A 116.21(12) ?
C6A C5A H5A1 108.2 ?
N1A C5A H5A1 108.2 ?
C6A C5A H5A2 108.2 ?
N1A C5A H5A2 108.2 ?
H5A1 C5A H5A2 107.4 ?
C5A C6A H6A1 109.5 ?
C5A C6A H6A2 109.5 ?
H6A1 C6A H6A2 109.5 ?
C5A C6A H6A3 109.5 ?
H6A1 C6A H6A3 109.5 ?
H6A2 C6A H6A3 109.5 ?
N1A C7A C8A 114.36(11) ?
N1A C7A H7A1 108.7 ?
C8A C7A H7A1 108.7 ?
N1A C7A H7A2 108.7 ?
C8A C7A H7A2 108.7 ?
H7A1 C7A H7A2 107.6 ?
C7A C8A H8A1 109.5 ?
C7A C8A H8A2 109.5 ?
H8A1 C8A H8A2 109.5 ?
C7A C8A H8A3 109.5 ?
H8A1 C8A H8A3 109.5 ?
H8A2 C8A H8A3 109.5 ?
C7B N1B C1B 112.01(11) ?
C7B N1B C3B 111.35(11) ?
C1B N1B C3B 105.46(10) ?
C7B N1B C5B 105.75(10) ?
C1B N1B C5B 111.48(11) ?
C3B N1B C5B 110.90(11) ?
N1B C1B C2B 114.06(12) ?
N1B C1B H1B1 108.7 ?
C2B C1B H1B1 108.7 ?
N1B C1B H1B2 108.7 ?
C2B C1B H1B2 108.7 ?
H1B1 C1B H1B2 107.6 ?
C1B C2B H2B1 109.5 ?
C1B C2B H2B2 109.5 ?
H2B1 C2B H2B2 109.5 ?
C1B C2B H2B3 109.5 ?
H2B1 C2B H2B3 109.5 ?
H2B2 C2B H2B3 109.5 ?
C4B C3B N1B 115.36(11) ?
C4B C3B H3B1 108.4 ?
N1B C3B H3B1 108.4 ?
C4B C3B H3B2 108.4 ?
N1B C3B H3B2 108.4 ?
H3B1 C3B H3B2 107.5 ?
C3B C4B H4B1 109.5 ?
C3B C4B H4B2 109.5 ?
H4B1 C4B H4B2 109.5 ?
C3B C4B H4B3 109.5 ?
H4B1 C4B H4B3 109.5 ?
H4B2 C4B H4B3 109.5 ?
C6B C5B N1B 116.32(12) ?
C6B C5B H5B1 108.2 ?
N1B C5B H5B1 108.2 ?
C6B C5B H5B2 108.2 ?
N1B C5B H5B2 108.2 ?
H5B1 C5B H5B2 107.4 ?
C5B C6B H6B1 109.5 ?
C5B C6B H6B2 109.5 ?
H6B1 C6B H6B2 109.5 ?
C5B C6B H6B3 109.5 ?
H6B1 C6B H6B3 109.5 ?
H6B2 C6B H6B3 109.5 ?
C8B C7B N1B 114.45(11) ?
C8B C7B H7B1 108.6 ?
N1B C7B H7B1 108.6 ?
C8B C7B H7B2 108.6 ?
N1B C7B H7B2 108.6 ?
H7B1 C7B H7B2 107.6 ?
C7B C8B H8B1 109.5 ?
C7B C8B H8B2 109.5 ?
H8B1 C8B H8B2 109.5 ?
C7B C8B H8B3 109.5 ?
H8B1 C8B H8B3 109.5 ?
H8B2 C8B H8B3 109.5 ?
C5C N1C C7C 106.19(10) ?
C5C N1C C3C 111.84(12) ?
C7C N1C C3C 112.01(12) ?
C5C N1C C1C 110.92(11) ?
C7C N1C C1C 110.65(11) ?
C3C N1C C1C 105.33(10) ?
C2C C1C N1C 115.38(11) ?
C2C C1C H1C1 108.4 ?
N1C C1C H1C1 108.4 ?
C2C C1C H1C2 108.4 ?
N1C C1C H1C2 108.4 ?
H1C1 C1C H1C2 107.5 ?
C1C C2C H2C1 109.5 ?
C1C C2C H2C2 109.5 ?
H2C1 C2C H2C2 109.5 ?
C1C C2C H2C3 109.5 ?
H2C1 C2C H2C3 109.5 ?
H2C2 C2C H2C3 109.5 ?
C4C C3C N1C 114.17(12) ?
C4C C3C H3C1 108.7 ?
N1C C3C H3C1 108.7 ?
C4C C3C H3C2 108.7 ?
N1C C3C H3C2 108.7 ?
H3C1 C3C H3C2 107.6 ?
C3C C4C H4C1 109.5 ?
C3C C4C H4C2 109.5 ?
H4C1 C4C H4C2 109.5 ?
C3C C4C H4C3 109.5 ?
H4C1 C4C H4C3 109.5 ?
H4C2 C4C H4C3 109.5 ?
N1C C5C C6C 114.88(12) ?
N1C C5C H5C1 108.5 ?
C6C C5C H5C1 108.5 ?
N1C C5C H5C2 108.5 ?
C6C C5C H5C2 108.5 ?
H5C1 C5C H5C2 107.5 ?
C5C C6C H6C1 109.5 ?
C5C C6C H6C2 109.5 ?
H6C1 C6C H6C2 109.5 ?
C5C C6C H6C3 109.5 ?
H6C1 C6C H6C3 109.5 ?
H6C2 C6C H6C3 109.5 ?
N1C C7C C8C 115.75(12) ?
N1C C7C H7C1 108.3 ?
C8C C7C H7C1 108.3 ?
N1C C7C H7C2 108.3 ?
C8C C7C H7C2 108.3 ?
H7C1 C7C H7C2 107.4 ?
C7C C8C H8C1 109.5 ?
C7C C8C H8C2 109.5 ?
H8C1 C8C H8C2 109.5 ?
C7C C8C H8C3 109.5 ?
H8C1 C8C H8C3 109.5 ?
H8C2 C8C H8C3 109.5 ?
C5D N1D C1D 111.98(12) ?
C5D N1D C7D 106.32(10) ?
C1D N1D C7D 111.47(12) ?
C5D N1D C3D 111.03(11) ?
C1D N1D C3D 105.44(10) ?
C7D N1D C3D 110.69(11) ?
N1D C1D C2D 114.77(12) ?
N1D C1D H1D1 108.6 ?
C2D C1D H1D1 108.6 ?
N1D C1D H1D2 108.6 ?
C2D C1D H1D2 108.6 ?
H1D1 C1D H1D2 107.6 ?
C1D C2D H2D1 109.5 ?
C1D C2D H2D2 109.5 ?
H2D1 C2D H2D2 109.5 ?
C1D C2D H2D3 109.5 ?
H2D1 C2D H2D3 109.5 ?
H2D2 C2D H2D3 109.5 ?
C4D C3D N1D 115.41(11) ?
C4D C3D H3D1 108.4 ?
N1D C3D H3D1 108.4 ?
C4D C3D H3D2 108.4 ?
N1D C3D H3D2 108.4 ?
H3D1 C3D H3D2 107.5 ?
C3D C4D H4D1 109.5 ?
C3D C4D H4D2 109.5 ?
H4D1 C4D H4D2 109.5 ?
C3D C4D H4D3 109.5 ?
H4D1 C4D H4D3 109.5 ?
H4D2 C4D H4D3 109.5 ?
N1D C5D C6D 114.90(12) ?
N1D C5D H5D1 108.5 ?
C6D C5D H5D1 108.5 ?
N1D C5D H5D2 108.5 ?
C6D C5D H5D2 108.5 ?
H5D1 C5D H5D2 107.5 ?
C5D C6D H6D1 109.5 ?
C5D C6D H6D2 109.5 ?
H6D1 C6D H6D2 109.5 ?
C5D C6D H6D3 109.5 ?
H6D1 C6D H6D3 109.5 ?
H6D2 C6D H6D3 109.5 ?
C8D C7D N1D 115.75(12) ?
C8D C7D H7D1 108.3 ?
N1D C7D H7D1 108.3 ?
C8D C7D H7D2 108.3 ?
N1D C7D H7D2 108.3 ?
H7D1 C7D H7D2 107.4 ?
C7D C8D H8D1 109.5 ?
C7D C8D H8D2 109.5 ?
H8D1 C8D H8D2 109.5 ?
C7D C8D H8D3 109.5 ?
H8D1 C8D H8D3 109.5 ?
H8D2 C8D H8D3 109.5 ?
C5E N1E C7E 106.21(10) ?
C5E N1E C1E 111.67(11) ?
C7E N1E C1E 111.67(11) ?
C5E N1E C3E 110.91(11) ?
C7E N1E C3E 110.83(11) ?
C1E N1E C3E 105.64(10) ?
C2E C1E N1E 114.64(12) ?
C2E C1E H1E1 108.6 ?
N1E C1E H1E1 108.6 ?
C2E C1E H1E2 108.6 ?
N1E C1E H1E2 108.6 ?
H1E1 C1E H1E2 107.6 ?
C1E C2E H2E1 109.5 ?
C1E C2E H2E2 109.5 ?
H2E1 C2E H2E2 109.5 ?
C1E C2E H2E3 109.5 ?
H2E1 C2E H2E3 109.5 ?
H2E2 C2E H2E3 109.5 ?
C4E C3E N1E 115.34(11) ?
C4E C3E H3E1 108.4 ?
N1E C3E H3E1 108.4 ?
C4E C3E H3E2 108.4 ?
N1E C3E H3E2 108.4 ?
H3E1 C3E H3E2 107.5 ?
C3E C4E H4E1 109.5 ?
C3E C4E H4E2 109.5 ?
H4E1 C4E H4E2 109.5 ?
C3E C4E H4E3 109.5 ?
H4E1 C4E H4E3 109.5 ?
H4E2 C4E H4E3 109.5 ?
C6E C5E N1E 115.01(12) ?
C6E C5E H5E1 108.5 ?
N1E C5E H5E1 108.5 ?
C6E C5E H5E2 108.5 ?
N1E C5E H5E2 108.5 ?
H5E1 C5E H5E2 107.5 ?
C5E C6E H6E1 109.5 ?
C5E C6E H6E2 109.5 ?
H6E1 C6E H6E2 109.5 ?
C5E C6E H6E3 109.5 ?
H6E1 C6E H6E3 109.5 ?
H6E2 C6E H6E3 109.5 ?
N1E C7E C8E 115.74(12) ?
N1E C7E H7E1 108.3 ?
C8E C7E H7E1 108.3 ?
N1E C7E H7E2 108.3 ?
C8E C7E H7E2 108.3 ?
H7E1 C7E H7E2 107.4 ?
C7E C8E H8E1 109.5 ?
C7E C8E H8E2 109.5 ?
H8E1 C8E H8E2 109.5 ?
C7E C8E H8E3 109.5 ?
H8E1 C8E H8E3 109.5 ?
H8E2 C8E H8E3 109.5 ?
C3F N1F C7F 111.61(11) ?
C3F N1F C5F 111.69(11) ?
C7F N1F C5F 105.64(10) ?
C3F N1F C1F 105.60(11) ?
C7F N1F C1F 111.19(10) ?
C5F N1F C1F 111.23(11) ?
C2F C1F N1F 115.24(12) ?
C2F C1F H1F1 108.5 ?
N1F C1F H1F1 108.5 ?
C2F C1F H1F2 108.5 ?
N1F C1F H1F2 108.5 ?
H1F1 C1F H1F2 107.5 ?
C1F C2F H2F1 109.5 ?
C1F C2F H2F2 109.5 ?
H2F1 C2F H2F2 109.5 ?
C1F C2F H2F3 109.5 ?
H2F1 C2F H2F3 109.5 ?
H2F2 C2F H2F3 109.5 ?
N1F C3F C4F 114.17(12) ?
N1F C3F H3F1 108.7 ?
C4F C3F H3F1 108.7 ?
N1F C3F H3F2 108.7 ?
C4F C3F H3F2 108.7 ?
H3F1 C3F H3F2 107.6 ?
C3F C4F H4F1 109.5 ?
C3F C4F H4F2 109.5 ?
H4F1 C4F H4F2 109.5 ?
C3F C4F H4F3 109.5 ?
H4F1 C4F H4F3 109.5 ?
H4F2 C4F H4F3 109.5 ?
C6F C5F N1F 116.15(12) ?
C6F C5F H5F1 108.2 ?
N1F C5F H5F1 108.2 ?
C6F C5F H5F2 108.2 ?
N1F C5F H5F2 108.2 ?
H5F1 C5F H5F2 107.4 ?
C5F C6F H6F1 109.5 ?
C5F C6F H6F2 109.5 ?
H6F1 C6F H6F2 109.5 ?
C5F C6F H6F3 109.5 ?
H6F1 C6F H6F3 109.5 ?
H6F2 C6F H6F3 109.5 ?
C8F C7F N1F 114.68(11) ?
C8F C7F H7F1 108.6 ?
N1F C7F H7F1 108.6 ?
C8F C7F H7F2 108.6 ?
N1F C7F H7F2 108.6 ?
H7F1 C7F H7F2 107.6 ?
C7F C8F H8F1 109.5 ?
C7F C8F H8F2 109.5 ?
H8F1 C8F H8F2 109.5 ?
C7F C8F H8F3 109.5 ?
H8F1 C8F H8F3 109.5 ?
H8F2 C8F H8F3 109.5 ?
H1W O1W H2W 110.5 ?
H3W O2W H4W 110.4 ?
H5W O3W H6W 110.4 ?
H7W O4W H8W 110.4 ?
H9W O5W H10W 110.3 ?
H11W O6W H12W 110.5 ?
H13W O7W H14W 110.4 ?
H15W O8W H16W 110.4 ?
H17W O9W H18W 110.4 ?
H19W O10W H20W 110.3 ?
H21W O11W H22W 110.3 ?
H23W O12W H24W 110.4 ?

loop_
_geom_bond_atom_site_label_1
_geom_bond_atom_site_label_2
_geom_bond_distance
_geom_bond_publ_flag
P1A O1A 1.4928(11) yes
P1A O2A 1.5490(11) yes
P1A O3A 1.5505(12) yes
P1A P2A 2.1812(8) yes
P2A O4A 1.5045(11) yes
P2A O5A 1.5122(11) yes
P2A O6A 1.5648(11) yes
O2A H2A 0.8400 ?
O3A H3A 0.8400 ?
O6A H6A 0.8400 ?
P1B O1B 1.4949(11) yes
P1B O2B 1.5439(11) yes
P1B O3B 1.5508(12) yes
P1B P2B 2.1824(8) yes
P2B O4B 1.5072(11) yes
P2B O5B 1.5159(12) yes
P2B O6B 1.5678(11) yes
O2B H2B 0.8400 ?
O3B H3B 0.8400 ?
O6B H6B 0.8400 ?
P1C O1C 1.4912(11) yes
P1C O2C 1.5464(12) yes
P1C O3C 1.5586(12) yes
P1C P2C 2.1791(8) yes
P2C O4C 1.4897(11) yes
P2C O5C 1.5477(12) yes
P2C O6C 1.5571(12) yes
O2C H2C 0.8400 ?
O3C H3C 0.8400 ?
O5C H5C 0.8400 ?
O6C H6C 0.8400 ?
P1D O1D 1.4956(11) yes
P1D O2D 1.5457(11) yes
P1D O3D 1.5497(12) yes
P1D P2D 2.1817(8) yes
P2D O4D 1.5060(11) yes
P2D O5D 1.5131(12) yes
P2D O6D 1.5678(11) yes
O2D H2D 0.8400 ?
O3D H3D 0.8400 ?
O6D H6D 0.8400 ?
P1E O1E 1.4927(11) yes
P1E O2E 1.5478(11) yes
P1E O3E 1.5489(11) yes
P1E P2E 2.1817(8) yes
P2E O4E 1.5057(11) yes
P2E O5E 1.5108(11) yes
P2E O6E 1.5667(11) yes
O2E H2E 0.8400 ?
O3E H3E 0.8400 ?
O6E H6E 0.8400 ?
P1F O1F 1.4920(11) yes
P1F O2F 1.5470(12) yes
P1F O3F 1.5582(12) yes
P1F P2F 2.1797(8) yes
P2F O4F 1.4921(11) yes
P2F O5F 1.5491(12) yes
P2F O6F 1.5551(12) yes
O2F H2F 0.8400 ?
O3F H3F 0.8400 ?
O5F H5F 0.8400 ?
O6F H6F 0.8400 ?
P1G O1G 1.4946(11) yes
P1G O2G 1.5456(11) yes
P1G O3G 1.5506(12) yes
P1G P2G 2.1832(8) yes
P2G O4G 1.5049(11) yes
P2G O5G 1.5128(12) yes
P2G O6G 1.5648(11) yes
O2G H2G 0.8400 ?
O3G H3G 0.8400 ?
O6G H6G 0.8400 ?
P1H O1H 1.4890(11) yes
P1H O2H 1.5470(12) yes
P1H O3H 1.5586(12) yes
P1H P2H 2.1791(8) yes
P2H O4H 1.4891(11) yes
P2H O5H 1.5482(12) yes
P2H O6H 1.5570(12) yes
O2H H2H 0.8400 ?
O3H H3H 0.8400 ?
O5H H5H 0.8400 ?
O6H H6H 0.8400 ?
P1I O1I 1.4918(11) yes
P1I O2I 1.5475(11) yes
P1I O3I 1.5478(11) yes
P1I P2I 2.1796(8) yes
P2I O4I 1.5061(11) yes
P2I O5I 1.5140(11) yes
P2I O6I 1.5654(11) yes
O2I H2I 0.8400 ?
O3I H3I 0.8400 ?
O6I H6I 0.8400 ?
N1A C3A 1.5113(17) ?
N1A C7A 1.5130(18) ?
N1A C1A 1.5217(18) ?
N1A C5A 1.5249(17) ?
C1A C2A 1.5128(19) ?
C1A H1A1 0.9900 ?
C1A H1A2 0.9900 ?
C2A H2A1 0.9800 ?
C2A H2A2 0.9800 ?
C2A H2A3 0.9800 ?
C3A C4A 1.517(2) ?
C3A H3A1 0.9900 ?
C3A H3A2 0.9900 ?
C4A H4A1 0.9800 ?
C4A H4A2 0.9800 ?
C4A H4A3 0.9800 ?
C5A C6A 1.513(2) ?
C5A H5A1 0.9900 ?
C5A H5A2 0.9900 ?
C6A H6A1 0.9800 ?
C6A H6A2 0.9800 ?
C6A H6A3 0.9800 ?
C7A C8A 1.5168(19) ?
C7A H7A1 0.9900 ?
C7A H7A2 0.9900 ?
C8A H8A1 0.9800 ?
C8A H8A2 0.9800 ?
C8A H8A3 0.9800 ?
N1B C7B 1.5164(18) ?
N1B C1B 1.5165(17) ?
N1B C3B 1.5214(18) ?
N1B C5B 1.5229(17) ?
C1B C2B 1.522(2) ?
C1B H1B1 0.9900 ?
C1B H1B2 0.9900 ?
C2B H2B1 0.9800 ?
C2B H2B2 0.9800 ?
C2B H2B3 0.9800 ?
C3B C4B 1.515(2) ?
C3B H3B1 0.9900 ?
C3B H3B2 0.9900 ?
C4B H4B1 0.9800 ?
C4B H4B2 0.9800 ?
C4B H4B3 0.9800 ?
C5B C6B 1.514(2) ?
C5B H5B1 0.9900 ?
C5B H5B2 0.9900 ?
C6B H6B1 0.9800 ?
C6B H6B2 0.9800 ?
C6B H6B3 0.9800 ?
C7B C8B 1.5112(19) ?
C7B H7B1 0.9900 ?
C7B H7B2 0.9900 ?
C8B H8B1 0.9800 ?
C8B H8B2 0.9800 ?
C8B H8B3 0.9800 ?
N1C C5C 1.5081(17) ?
N1C C7C 1.5157(18) ?
N1C C3C 1.5180(19) ?
N1C C1C 1.5254(17) ?
C1C C2C 1.514(2) ?
C1C H1C1 0.9900 ?
C1C H1C2 0.9900 ?
C2C H2C1 0.9800 ?
C2C H2C2 0.9800 ?
C2C H2C3 0.9800 ?
C3C C4C 1.516(2) ?
C3C H3C1 0.9900 ?
C3C H3C2 0.9900 ?
C4C H4C1 0.9800 ?
C4C H4C2 0.9800 ?
C4C H4C3 0.9800 ?
C5C C6C 1.513(2) ?
C5C H5C1 0.9900 ?
C5C H5C2 0.9900 ?
C6C H6C1 0.9800 ?
C6C H6C2 0.9800 ?
C6C H6C3 0.9800 ?
C7C C8C 1.517(2) ?
C7C H7C1 0.9900 ?
C7C H7C2 0.9900 ?
C8C H8C1 0.9800 ?
C8C H8C2 0.9800 ?
C8C H8C3 0.9800 ?
N1D C5D 1.5062(18) ?
N1D C1D 1.5156(18) ?
N1D C7D 1.5193(19) ?
N1D C3D 1.5236(17) ?
C1D C2D 1.517(2) ?
C1D H1D1 0.9900 ?
C1D H1D2 0.9900 ?
C2D H2D1 0.9800 ?
C2D H2D2 0.9800 ?
C2D H2D3 0.9800 ?
C3D C4D 1.515(2) ?
C3D H3D1 0.9900 ?
C3D H3D2 0.9900 ?
C4D H4D1 0.9800 ?
C4D H4D2 0.9800 ?
C4D H4D3 0.9800 ?
C5D C6D 1.509(2) ?
C5D H5D1 0.9900 ?
C5D H5D2 0.9900 ?
C6D H6D1 0.9800 ?
C6D H6D2 0.9800 ?
C6D H6D3 0.9800 ?
C7D C8D 1.517(2) ?
C7D H7D1 0.9900 ?
C7D H7D2 0.9900 ?
C8D H8D1 0.9800 ?
C8D H8D2 0.9800 ?
C8D H8D3 0.9800 ?
N1E C5E 1.5105(17) ?
N1E C7E 1.5156(18) ?
N1E C1E 1.5184(19) ?
N1E C3E 1.5243(17) ?
C1E C2E 1.511(2) ?
C1E H1E1 0.9900 ?
C1E H1E2 0.9900 ?
C2E H2E1 0.9800 ?
C2E H2E2 0.9800 ?
C2E H2E3 0.9800 ?
C3E C4E 1.515(2) ?
C3E H3E1 0.9900 ?
C3E H3E2 0.9900 ?
C4E H4E1 0.9800 ?
C4E H4E2 0.9800 ?
C4E H4E3 0.9800 ?
C5E C6E 1.507(2) ?
C5E H5E1 0.9900 ?
C5E H5E2 0.9900 ?
C6E H6E1 0.9800 ?
C6E H6E2 0.9800 ?
C6E H6E3 0.9800 ?
C7E C8E 1.516(2) ?
C7E H7E1 0.9900 ?
C7E H7E2 0.9900 ?
C8E H8E1 0.9800 ?
C8E H8E2 0.9800 ?
C8E H8E3 0.9800 ?
N1F C3F 1.5175(17) ?
N1F C7F 1.5179(18) ?
N1F C5F 1.5195(17) ?
N1F C1F 1.5211(18) ?
C1F C2F 1.5135(19) ?
C1F H1F1 0.9900 ?
C1F H1F2 0.9900 ?
C2F H2F1 0.9800 ?
C2F H2F2 0.9800 ?
C2F H2F3 0.9800 ?
C3F C4F 1.519(2) ?
C3F H3F1 0.9900 ?
C3F H3F2 0.9900 ?
C4F H4F1 0.9800 ?
C4F H4F2 0.9800 ?
C4F H4F3 0.9800 ?
C5F C6F 1.513(2) ?
C5F H5F1 0.9900 ?
C5F H5F2 0.9900 ?
C6F H6F1 0.9800 ?
C6F H6F2 0.9800 ?
C6F H6F3 0.9800 ?
C7F C8F 1.5135(19) ?
C7F H7F1 0.9900 ?
C7F H7F2 0.9900 ?
C8F H8F1 0.9800 ?
C8F H8F2 0.9800 ?
C8F H8F3 0.9800 ?
O1W H1W 0.8400 ?
O1W H2W 0.8399 ?
O2W H3W 0.8403 ?
O2W H4W 0.8401 ?
O3W H5W 0.8402 ?
O3W H6W 0.8399 ?
O4W H7W 0.8400 ?
O4W H8W 0.8400 ?
O5W H9W 0.8403 ?
O5W H10W 0.8406 ?
O6W H11W 0.8400 ?
O6W H12W 0.8397 ?
O7W H13W 0.8402 ?
O7W H14W 0.8403 ?
O8W H15W 0.8402 ?
O8W H16W 0.8403 ?
O9W H17W 0.8398 ?
O9W H18W 0.8403 ?
O10W H19W 0.8403 ?
O10W H20W 0.8406 ?
O11W H21W 0.8405 ?
O11W H22W 0.8406 ?
O12W H23W 0.8403 ?
O12W H24W 0.8402 ?

loop_
_geom_hbond_atom_site_label_D
_geom_hbond_atom_site_label_H
_geom_hbond_atom_site_label_A
_geom_hbond_distance_DH
_geom_hbond_distance_HA
_geom_hbond_distance_DA
_geom_hbond_angle_DHA
_geom_hbond_site_symmetry_A
O2A H2A O5B 0.84 1.71 2.4869(16) 153.5 .
O3A H3A O4F 0.84 1.77 2.5355(16) 150.7 1_545
O6A H6A O1W 0.84 1.73 2.5661(17) 174.0 .
O2B H2B O5A 0.84 1.71 2.4669(16) 149.6 .
O3B H3B O1C 0.84 1.76 2.5266(16) 150.8 .
O6B H6B O2W 0.84 1.74 2.5804(16) 173.5 .
O2C H2C O3W 0.84 1.67 2.4870(17) 162.9 .
O3C H3C O4D 0.84 1.71 2.5379(17) 167.6 .
O5C H5C O4W 0.84 1.68 2.4855(17) 160.2 .
O6C H6C O4B 0.84 1.71 2.5362(17) 168.6 .
O2D H2D O5E 0.84 1.71 2.4670(16) 149.5 .
O3D H3D O4C 0.84 1.76 2.5238(16) 151.0 .
O6D H6D O5W 0.84 1.74 2.5782(16) 174.1 .
O2E H2E O5D 0.84 1.71 2.4902(16) 153.9 .
O3E H3E O1F 0.84 1.77 2.5324(16) 149.5 .
O6E H6E O6W 0.84 1.73 2.5628(17) 173.9 .
O2F H2F O7W 0.84 1.67 2.4941(17) 165.8 .
O3F H3F O4A 0.84 1.69 2.5186(17) 169.0 1_565
O5F H5F O8W 0.84 1.67 2.4921(17) 166.6 .
O6F H6F O4E 0.84 1.69 2.5198(17) 167.7 .
O2G H2G O5G 0.84 1.70 2.4702(16) 152.1 2_556
O3G H3G O4H 0.84 1.76 2.5370(16) 152.2 .
O6G H6G O9W 0.84 1.74 2.5762(17) 173.3 .
O2H H2H O11W 0.84 1.68 2.4920(17) 161.3 .
O3H H3H O4G 0.84 1.69 2.5262(16) 170.0 .
O5H H5H O10W 0.84 1.67 2.4908(17) 165.3 .
O6H H6H O4I 0.84 1.71 2.5324(16) 164.3 .
O2I H2I O5I 0.84 1.72 2.4882(16) 151.8 2_566
O3I H3I O1H 0.84 1.77 2.5278(16) 149.3 .
O6I H6I O12W 0.84 1.73 2.5656(17) 174.1 .
O1W H1W O5B 0.84 1.93 2.7659(17) 177.7 1_455
O1W H2W O1B 0.84 1.92 2.7526(17) 171.7 .
O2W H3W O5A 0.84 1.92 2.7589(17) 177.3 1_655
O2W H4W O1A 0.84 1.95 2.7880(16) 174.9 .
O3W H5W O1B 0.84 1.90 2.7357(17) 177.4 .
O3W H6W O4B 0.84 1.91 2.7351(18) 167.8 1_455
O4W H7W O1D 0.84 1.89 2.7338(17) 177.3 .
O4W H8W O4D 0.84 1.91 2.7419(17) 171.8 1_655
O5W H9W O5E 0.84 1.92 2.7611(17) 178.7 1_455
O5W H10W O1E 0.84 1.95 2.7852(17) 173.8 .
O6W H11W O5D 0.84 1.92 2.7645(18) 178.7 1_655
O6W H12W O1D 0.84 1.91 2.7492(17) 172.7 .
O7W H13W O1E 0.84 1.90 2.7418(17) 175.6 .
O7W H14W O4E 0.84 1.92 2.7394(18) 164.7 1_455
O8W H15W O1A 0.84 1.90 2.7387(17) 175.9 1_565
O8W H16W O4A 0.84 1.91 2.7401(18) 169.3 1_665
O9W H17W O5G 0.84 1.93 2.7691(17) 177.3 2_656
O9W H18W O1G 0.84 1.93 2.7718(17) 174.6 2_556
O10W H19W O4G 0.84 1.91 2.7394(17) 171.4 1_455
O10W H20W O1G 0.84 1.90 2.7403(17) 178.2 .
O11W H21W O1I 0.84 1.90 2.7394(17) 178.7 .
O11W H22W O4I 0.84 1.91 2.7379(17) 167.2 1_655
O12W H23W O5I 0.84 1.92 2.7561(18) 175.9 2_466
O12W H24W O1I 0.84 1.92 2.7555(17) 171.0 2_566
C1A H1A2 O6G 0.99 2.58 3.5107(19) 157.1 .
C2A H2A3 O1W 0.98 2.61 3.574(2) 167.9 1_655
C5A H5A1 O5B 0.99 2.48 3.3820(18) 151.6 .
C7A H7A1 O2A 0.99 2.41 3.3712(18) 164.1 .
C8A H8A3 O4H 0.98 2.54 3.506(2) 166.8 .
C3B H3B1 O6D 0.99 2.52 3.4536(19) 156.7 .
C3B H3B2 O3D 0.99 2.61 3.284(2) 125.3 1_455
C4B H4B1 O12W 0.98 2.59 3.552(2) 167.1 2_466
C5B H5B2 O5I 0.99 2.45 3.3496(18) 151.4 .
C7B H7B1 O2I 0.99 2.48 3.4367(18) 161.5 2_566
C8B H8B1 O4C 0.98 2.57 3.538(2) 167.7 .
C1C H1C1 O6I 0.99 2.40 3.246(2) 143.2 2_566
C1C H1C2 O1H 0.99 2.42 3.3556(19) 158.2 2_566
C2C H2C1 O5W 0.98 2.58 3.542(2) 166.2 .
C7C H7C1 O1E 0.99 2.61 3.2947(19) 126.7 .
C3D H3D1 O4F 0.99 2.39 3.3368(19) 160.6 .
C3D H3D2 O6A 0.99 2.45 3.2863(19) 142.0 1_565
C5D H5D1 O2G 0.99 2.54 3.5161(19) 170.9 1_565
C7D H7D1 O1G 0.99 2.61 3.3146(19) 127.8 2_566
C3E H3E1 O1F 0.99 2.39 3.3370(19) 159.7 2_665
C3E H3E2 O6E 0.99 2.43 3.2715(19) 142.2 2_665
C4E H4E3 O2W 0.98 2.59 3.554(2) 167.8 .
C5E H5E2 O2B 0.99 2.59 3.5702(19) 170.6 .
C7E H7E2 O1A 0.99 2.61 3.2979(19) 126.6 .
C1F H1F2 O6B 0.99 2.54 3.4751(19) 156.7 .
C2F H2F3 O6W 0.98 2.61 3.568(2) 166.7 2_765
C5F H5F1 O5D 0.99 2.48 3.3840(18) 151.0 2_665
C7F H7F2 O2E 0.99 2.43 3.3867(18) 163.0 2_665
C8F H8F3 O1C 0.98 2.56 3.522(2) 166.9 .

loop_
_geom_torsion_atom_site_label_1
_geom_torsion_atom_site_label_2
_geom_torsion_atom_site_label_3
_geom_torsion_atom_site_label_4
_geom_torsion
_geom_torsion_publ_flag
O1A P1A P2A O4A 68.58(7) yes
O2A P1A P2A O4A -165.68(7) yes
O3A P1A P2A O4A -56.91(7) yes
O1A P1A P2A O5A -57.69(7) yes
O2A P1A P2A O5A 68.05(6) yes
O3A P1A P2A O5A 176.83(6) yes
O1A P1A P2A O6A -175.83(6) yes
O2A P1A P2A O6A -50.08(7) yes
O3A P1A P2A O6A 58.69(7) yes
O1B P1B P2B O4B -69.28(7) yes
O2B P1B P2B O4B 165.21(7) yes
O3B P1B P2B O4B 56.02(7) yes
O1B P1B P2B O5B 56.97(7) yes
O2B P1B P2B O5B -68.55(6) yes
O3B P1B P2B O5B -177.73(6) yes
O1B P1B P2B O6B 174.65(6) yes
O2B P1B P2B O6B 49.13(7) yes
O3B P1B P2B O6B -60.05(7) yes
O1C P1C P2C O4C -179.79(5) yes
O2C P1C P2C O4C -53.65(7) yes
O3C P1C P2C O4C 59.91(7) yes
O1C P1C P2C O5C 54.06(7) yes
O2C P1C P2C O5C -179.79(5) yes
O3C P1C P2C O5C -66.24(7) yes
O1C P1C P2C O6C -59.57(7) yes
O2C P1C P2C O6C 66.58(7) yes
O3C P1C P2C O6C -179.87(5) yes
O1D P1D P2D O4D 69.29(7) yes
O2D P1D P2D O4D -165.08(7) yes
O3D P1D P2D O4D -55.97(7) yes
O1D P1D P2D O5D -57.06(7) yes
O2D P1D P2D O5D 68.57(6) yes
O3D P1D P2D O5D 177.69(6) yes
O1D P1D P2D O6D -174.70(6) yes
O2D P1D P2D O6D -49.07(7) yes
O3D P1D P2D O6D 60.04(7) yes
O1E P1E P2E O4E -68.43(7) yes
O2E P1E P2E O4E 165.72(7) yes
O3E P1E P2E O4E 57.09(7) yes
O1E P1E P2E O5E 57.77(7) yes
O2E P1E P2E O5E -68.07(6) yes
O3E P1E P2E O5E -176.70(6) yes
O1E P1E P2E O6E 175.93(6) yes
O2E P1E P2E O6E 50.08(6) yes
O3E P1E P2E O6E -58.55(7) yes
O1F P1F P2F O4F 179.80(5) yes
O2F P1F P2F O4F -54.45(7) yes
O3F P1F P2F O4F 59.29(7) yes
O1F P1F P2F O5F 54.02(7) yes
O2F P1F P2F O5F 179.78(5) yes
O3F P1F P2F O5F -66.48(7) yes
O1F P1F P2F O6F -59.76(7) yes
O2F P1F P2F O6F 65.99(7) yes
O3F P1F P2F O6F 179.73(5) yes
O1G P1G P2G O4G -70.25(7) yes
O2G P1G P2G O4G 164.22(7) yes
O3G P1G P2G O4G 54.89(7) yes
O1G P1G P2G O5G 55.85(7) yes
O2G P1G P2G O5G -69.68(7) yes
O3G P1G P2G O5G -179.00(6) yes
O1G P1G P2G O6G 174.00(6) yes
O2G P1G P2G O6G 48.47(7) yes
O3G P1G P2G O6G -60.85(7) yes
O1H P1H P2H O4H -179.00(5) yes
O2H P1H P2H O4H 54.79(7) yes
O3H P1H P2H O4H -58.80(7) yes
O1H P1H P2H O5H -53.15(7) yes
O2H P1H P2H O5H -179.35(5) yes
O3H P1H P2H O5H 67.05(7) yes
O1H P1H P2H O6H 60.36(7) yes
O2H P1H P2H O6H -65.84(7) yes
O3H P1H P2H O6H -179.44(5) yes
O1I P1I P2I O4I 68.17(7) yes
O2I P1I P2I O4I -166.09(7) yes
O3I P1I P2I O4I -57.51(7) yes
O1I P1I P2I O5I -58.33(7) yes
O2I P1I P2I O5I 67.42(6) yes
O3I P1I P2I O5I 176.00(6) yes
O1I P1I P2I O6I -175.99(6) yes
O2I P1I P2I O6I -50.25(7) yes
O3I P1I P2I O6I 58.33(7) yes
C3A N1A C1A C2A 177.31(12) ?
C7A N1A C1A C2A 55.36(15) ?
C5A N1A C1A C2A -61.75(15) ?
C7A N1A C3A C4A -53.28(16) ?
C1A N1A C3A C4A -174.76(12) ?
C5A N1A C3A C4A 64.64(16) ?
C3A N1A C5A C6A 60.92(17) ?
C7A N1A C5A C6A -177.29(13) ?
C1A N1A C5A C6A -56.68(16) ?
C3A N1A C7A C8A -57.23(16) ?
C1A N1A C7A C8A 61.07(15) ?
C5A N1A C7A C8A -178.60(12) ?
C7B N1B C1B C2B 53.92(16) ?
C3B N1B C1B C2B 175.20(12) ?
C5B N1B C1B C2B -64.36(16) ?
C7B N1B C3B C4B -54.95(15) ?
C1B N1B C3B C4B -176.66(12) ?
C5B N1B C3B C4B 62.52(15) ?
C7B N1B C5B C6B 178.09(13) ?
C1B N1B C5B C6B -59.94(17) ?
C3B N1B C5B C6B 57.24(16) ?
C1B N1B C7B C8B 56.77(16) ?
C3B N1B C7B C8B -61.05(15) ?
C5B N1B C7B C8B 178.40(12) ?
C5C N1C C1C C2C -56.62(16) ?
C7C N1C C1C C2C 60.96(16) ?
C3C N1C C1C C2C -177.80(13) ?
C5C N1C C3C C4C 55.06(17) ?
C7C N1C C3C C4C -64.02(17) ?
C1C N1C C3C C4C 175.64(13) ?
C7C N1C C5C C6C 177.37(12) ?
C3C N1C C5C C6C 54.90(16) ?
C1C N1C C5C C6C -62.36(16) ?
C5C N1C C7C C8C 176.84(13) ?
C3C N1C C7C C8C -60.80(17) ?
C1C N1C C7C C8C 56.39(17) ?
C5D N1D C1D C2D -54.53(17) ?
C7D N1D C1D C2D 64.45(17) ?
C3D N1D C1D C2D -175.38(13) ?
C5D N1D C3D C4D 57.11(16) ?
C1D N1D C3D C4D 178.59(13) ?
C7D N1D C3D C4D -60.73(16) ?
C1D N1D C5D C6D -55.29(16) ?
C7D N1D C5D C6D -177.26(12) ?
C3D N1D C5D C6D 62.28(16) ?
C5D N1D C7D C8D -176.35(13) ?
C1D N1D C7D C8D 61.36(17) ?
C3D N1D C7D C8D -55.67(17) ?
C5E N1E C1E C2E -54.77(17) ?
C7E N1E C1E C2E 64.00(16) ?
C3E N1E C1E C2E -175.44(13) ?
C5E N1E C3E C4E 56.80(16) ?
C7E N1E C3E C4E -60.92(16) ?
C1E N1E C3E C4E 177.96(13) ?
C7E N1E C5E C6E -177.44(12) ?
C1E N1E C5E C6E -55.47(16) ?
C3E N1E C5E C6E 62.07(15) ?
C5E N1E C7E C8E -176.70(13) ?
C1E N1E C7E C8E 61.33(17) ?
C3E N1E C7E C8E -56.15(16) ?
C3F N1F C1F C2F 176.76(12) ?
C7F N1F C1F C2F 55.54(15) ?
C5F N1F C1F C2F -61.90(15) ?
C7F N1F C3F C4F -54.10(16) ?
C5F N1F C3F C4F 63.91(16) ?
C1F N1F C3F C4F -175.05(12) ?
C3F N1F C5F C6F 60.74(17) ?
C7F N1F C5F C6F -177.73(13) ?
C1F N1F C5F C6F -56.98(16) ?
C3F N1F C7F C8F -56.56(15) ?
C5F N1F C7F C8F -178.14(12) ?
C1F N1F C7F C8F 61.08(15) ?
